data_1573172
loop_
_publ_author_name
'Kumar, Shibaditya'
'Mishra, Saikat'
'Das, Aniruddha'
'Mahiya, Kuldeep'
'Laha, Sourav'
'Maji, Milan'
'Patra, Apurba Kumar'

_publ_section_title
;
 Analogues Copper Nanoclusters (Cu16/17) with Two Electron Superatomic and
 Mixed Valence Copper(II)/Copper(I) and Copper(I)/Copper(0)
 Characters&#x2020;
;
_journal_name_full Nanoscale
_journal_paper_doi 10.1039/D4NR03578J
_journal_year 2024
_chemical_formula_moiety 'C156 H108 Cu16 F36 N12 S25, Cl O4, 4(C7 H8), 4[C7H8]'
_chemical_formula_sum 'C212 H172 Cl Cu16 F36 N12 O4 S25'
_chemical_formula_weight 5489.20
_space_group_crystal_system monoclinic
_space_group_IT_number 15
_space_group_name_Hall '-C 2yc'
_space_group_name_H-M_alt 'C 1 2/c 1'
_atom_sites_solution_hydrogens mixed
_atom_sites_solution_primary dual
_audit_creation_date 2024-03-15
_audit_creation_method
;
Olex2 1.5
(compiled 2024.02.16 svn.r378c4104 for OlexSys, GUI svn.r6928)
;
_audit_update_record
;
2024-06-15 deposited with the CCDC.	2024-11-14 downloaded from the CCDC.
;
_cell_angle_alpha 90
_cell_angle_beta 113.044(7)
_cell_angle_gamma 90
_cell_formula_units_Z 4
_cell_length_a 39.487(9)
_cell_length_b 20.216(3)
_cell_length_c 31.428(5)
_cell_measurement_reflns_used 9432
_cell_measurement_temperature 100(2)
_cell_measurement_theta_max 30
_cell_measurement_theta_min 3
_cell_volume 23086(7)
_computing_molecular_graphics 'Olex2 1.5 (Dolomanov et al., 2009)'
_computing_publication_material 'Olex2 1.5 (Dolomanov et al., 2009)'
_computing_structure_refinement 'SHELXL 2019/3 (Sheldrick, 2015)'
_computing_structure_solution 'SHELXT 2014/5 (Sheldrick, 2014)'
_diffrn_ambient_temperature 100(2)
_diffrn_measured_fraction_theta_full 0.987
_diffrn_measured_fraction_theta_max 0.987
_diffrn_measurement_device_type 'Bruker APEX4'
_diffrn_radiation_type MoK\a
_diffrn_radiation_wavelength 0.71073
_diffrn_reflns_av_R_equivalents 0.1614
_diffrn_reflns_av_unetI/netI 0.1922
_diffrn_reflns_Laue_measured_fraction_full 0.987
_diffrn_reflns_Laue_measured_fraction_max 0.987
_diffrn_reflns_limit_h_max 46
_diffrn_reflns_limit_h_min -46
_diffrn_reflns_limit_k_max 24
_diffrn_reflns_limit_k_min -24
_diffrn_reflns_limit_l_max 31
_diffrn_reflns_limit_l_min -37
_diffrn_reflns_number 85171
_diffrn_reflns_point_group_measured_fraction_full 0.987
_diffrn_reflns_point_group_measured_fraction_max 0.987
_diffrn_reflns_theta_full 24.999
_diffrn_reflns_theta_max 24.999
_diffrn_reflns_theta_min 2.206
_exptl_absorpt_coefficient_mu 1.761
_exptl_crystal_colour 'metallic reddish brown'
_exptl_crystal_colour_lustre metallic
_exptl_crystal_colour_modifier reddish
_exptl_crystal_colour_primary brown
_exptl_crystal_density_diffrn 1.579
_exptl_crystal_description block
_exptl_crystal_F_000 11060
_exptl_crystal_size_max 0.25
_exptl_crystal_size_mid 0.19
_exptl_crystal_size_min 0.15
_refine_diff_density_max 1.585
_refine_diff_density_min -1.260
_refine_diff_density_rms 0.197
_refine_ls_extinction_method none
_refine_ls_goodness_of_fit_ref 1.028
_refine_ls_hydrogen_treatment constr
_refine_ls_matrix_type full
_refine_ls_number_parameters 1293
_refine_ls_number_reflns 20081
_refine_ls_number_restraints 485
_refine_ls_restrained_S_all 1.023
_refine_ls_R_factor_all 0.2096
_refine_ls_R_factor_gt 0.1103
_refine_ls_shift/su_max 0.001
_refine_ls_shift/su_mean 0.000
_refine_ls_structure_factor_coef Fsqd
_refine_ls_weighting_details 'w=1/[\s^2^(Fo^2^)+(0.1826P)^2^] where P=(Fo^2^+2Fc^2^)/3'
_refine_ls_weighting_scheme calc
_refine_ls_wR_factor_gt 0.2912
_refine_ls_wR_factor_ref 0.3271
_reflns_Friedel_coverage 0.000
_reflns_number_gt 9432
_reflns_number_total 20081
_reflns_threshold_expression 'I > 2\s(I)'
_cod_data_source_file d4nr03578j2.cif
_cod_data_source_block test5
_cod_database_code 1573172
_shelx_shelxl_version_number 2019/3
_shelx_space_group_comment
;
The symmetry employed for this shelxl refinement is uniquely defined
by the following loop, which should always be used as a source of
symmetry information in preference to the above space-group names.
They are only intended as comments.
;
_olex2_refinement_description
;
1. Fixed Uiso
 At 1.2 times of:
  All C(H) groups, {H13P,H13Q,H13R} of C13F, {H13A,H13B,H13C} of C13A
 At 1.5 times of:
  {H1TA,H1TB,H1TC} of C1T, {H13M,H13N,H13O} of C13E, {H8TA,H8TB,H8TC} of C8T,
  {H13J,H13K,H13L} of C13D, {H13D,H13E,H13F} of C13B, {H13G,H13H,H13I} of C13C
2. Restrained distances
 Cl1-O2 = Cl1-O4 = Cl1-O1 = Cl1-O3
 1.5 with sigma of 0.02
 C8T-C9T
 1.51 with sigma of 0.02
 C9T-C14T = C9T-C10T = C13T-C12T
 1.39 with sigma of 0.02
 C14T-C13T = C12T-C11T = C11T-C10T
 1.38 with sigma of 0.02
 C1T-C2T
 1.51 with sigma of 0.02
 C2T-C7T = C2T-C3T = C6T-C5T
 1.39 with sigma of 0.02
 C7T-C6T = C5T-C4T = C4T-C3T
 1.38 with sigma of 0.02
 C8T-C14T = C8T-C10T
 2.52 with sigma of 0.04
 C9T-C13T
 2.42 with sigma of 0.04
 C9T-C11T
 2.41 with sigma of 0.04
 C14T-C12T
 2.39 with sigma of 0.04
 C13T-C11T = C12T-C10T
 2.4 with sigma of 0.04
 C1T-C7T = C1T-C3T
 2.52 with sigma of 0.04
 C2T-C6T
 2.42 with sigma of 0.04
 C2T-C4T
 2.41 with sigma of 0.04
 C7T-C5T
 2.39 with sigma of 0.04
 C6T-C4T = C5T-C3T
 2.4 with sigma of 0.04
 Cl1-O2 \\sim Cl1-O4 \\sim Cl1-O1 \\sim Cl1-O3
 with sigma of 0.02
 F2B-C12B \\sim F5B-C12B
 with sigma of 0.02
 O2-O1 \\sim O4-O3 \\sim O2-O3 \\sim O4-O1 \\sim O2-O4 \\sim O1-O3
 with sigma of 0.04
 F1B-C12B \\sim F4B-C12B
 with sigma of 0.02
 C12B-F3B \\sim C12B-F6B
 with sigma of 0.02
 C9T-C14T \\sim C14T-C13T \\sim C13T-C12T \\sim C12T-C11T \\sim C11T-C10T \\sim
C10T-C9T
 with sigma of 0.02
 C9T-C11T \\sim C9T-C13T \\sim C10T-C12T \\sim C14T-C10T \\sim C13T-C11T \\sim
C14T-C12T
 with sigma of 0.04
 C8T-C10T \\sim C8T-C14T
 with sigma of 0.04
 C2T-C7T \\sim C7T-C6T \\sim C6T-C5T \\sim C5T-C4T \\sim C4T-C3T \\sim C3T-C2T
 with sigma of 0.02
 C2T-C4T \\sim C2T-C6T \\sim C3T-C5T \\sim C7T-C3T \\sim C6T-C4T \\sim C7T-C5T
 with sigma of 0.04
 C1T-C3T \\sim C1T-C7T
 with sigma of 0.04
 F2D-C12D \\sim F5D-C12D
 with sigma of 0.02
 F1D-C12D \\sim F4D-C12D
 with sigma of 0.02
 F3D-C12D \\sim F6D-C12D
 with sigma of 0.02
 F3C-C12C \\sim F4C-C12C
 with sigma of 0.02
 F2C-C12C \\sim F6C-C12C
 with sigma of 0.02
 F1C-C12C \\sim F5C-C12C
 with sigma of 0.02
3. Restrained planarity
 C8T, C9T, C10T, C11T, C12T, C13T, C14T
 with sigma of 0.1
 C1T, C2T, C3T, C4T, C5T, C6T, C7T
 with sigma of 0.1
4. Uiso/Uaniso restraints and constraints
Cl1 \\sim O1 \\sim O2 \\sim O3 \\sim O4: within 2A with sigma of 0.04 and sigma
for terminal atoms of 0.08 within 2A
C8T \\sim C9T \\sim C10T \\sim C11T \\sim C12T \\sim C13T \\sim C14T: within 2A
with sigma of 0.04 and sigma for terminal atoms of 0.08 within 2A
C1T \\sim C2T \\sim C3T \\sim C4T \\sim C5T \\sim C6T \\sim C7T: within 2A with
sigma of 0.04 and sigma for terminal atoms of 0.08 within 2A
Uanis(C5F) = Uanis(C5E)
Uanis(C6B) = Uanis(C6A)
Uanis(C5D) = Uanis(C5E)
Uanis(F2D) = Uanis(F4D)
Uanis(F3D) = Uanis(F5D)
Uanis(F1D) = Uanis(F6D)
Uanis(C2B) = Uanis(C2A)
Uanis(C6E) = Uanis(C6A)
Uanis(C3B) = Uanis(C3A)
Uanis(C13A) = Uanis(C13B)
Uanis(C10B) = Uanis(C10C)
Uanis(F6C) = Uanis(F2C)
5. Rigid body (RIGU) restrains
 Cl1, O1, O2, O3, O4
 with sigma for 1-2 distances of 0.004 and sigma for 1-3 distances of 0.004
 C8T, C9T, C10T, C11T, C12T, C13T, C14T
 with sigma for 1-2 distances of 0.004 and sigma for 1-3 distances of 0.004
 C1T, C2T, C3T, C4T, C5T, C6T, C7T
 with sigma for 1-2 distances of 0.004 and sigma for 1-3 distances of 0.004
 C1T, C2T, C3T, C4T, C5T, C6T, C7T, C8T, C9T, C10T, C11T, C12T, C13T, C14T
 with sigma for 1-2 distances of 0.004 and sigma for 1-3 distances of 0.004
 F1B, F2B, F3B, F4B, F5B, F6B, C12B
 with sigma for 1-2 distances of 0.004 and sigma for 1-3 distances of 0.004
 F1D, F2D, F3D, F4D, F5D, F6D, C12D
 with sigma for 1-2 distances of 0.004 and sigma for 1-3 distances of 0.004
 F1C, F2C, F3C, F4C, F5C, F6C, C10C, C12C
 with sigma for 1-2 distances of 0.004 and sigma for 1-3 distances of 0.004
6. Others
 Sof(F4B)=Sof(F5B)=Sof(F6B)=1-FVAR(1)
 Sof(F1B)=Sof(F2B)=Sof(F3B)=FVAR(1)
 Sof(F4D)=Sof(F5D)=Sof(F6D)=1-FVAR(2)
 Sof(F1D)=Sof(F2D)=Sof(F3D)=FVAR(2)
 Sof(F4C)=Sof(F5C)=Sof(F6C)=1-FVAR(3)
 Sof(F1C)=Sof(F2C)=Sof(F3C)=FVAR(3)
 Fixed Sof: Cl1(0.5) O1(0.5) O2(0.5) O3(0.5) O4(0.5)
7.a Riding coordinates:
 C1A(H1A), C1B(H1B), C1C(H1C), C1D(H1D), C1F(H1F), C2A(H2A), C2C(H2C),
 C2D(H2D), C2E(H2E), C5A(H5A), C5C(H5C), C5D(H5D), C5E(H5E), C5F(H5F), C8A(H8A),
  C8B(H8B), C8C(H8C), C8D(H8D), C8F(H8F), C9A(H9A), C9C(H9C), C9D(H9D),
 C9F(H9F), C11B(H11B), C11C(H11C), C11E(H11E), C13A(H13A,H13B,H13C), C13F(H13P,
 H13Q,H13R)
7.b Aromatic/amide H refined with riding coordinates:
 C1E(H1E), C2B(H2B), C2F(H2F), C5B(H5B), C8E(H8E), C9B(H9B), C9E(H9E),
 C11A(H11A), C11D(H11D), C11F(H11F), C3T(H3T), C4T(H4T), C5T(H5T), C6T(H6T),
 C7T(H7T), C10T(H10T), C11T(H11T), C12T(H12T), C13T(H13T), C14T(H14T)
7.c Idealised Me refined as rotating group:
 C13B(H13D,H13E,H13F), C13C(H13G,H13H,H13I), C13D(H13J,H13K,H13L), C13E(H13M,
 H13N,H13O), C1T(H1TA,H1TB,H1TC), C8T(H8TA,H8TB,H8TC)
;
_smtbx_masks_special_details
;
A solvent mask was calculated and 760 electrons were 
found in a volume of 5234\%A^3^ in 1 void per unit cell. 
This is consistent with the presence of 4[C7H8] per Asymmetric Unit 
which account for 800 electrons per unit cell.
;
_platon_squeeze_void_probe_radius 1.20
_olex2_submission_special_instructions 'No special instructions were received'

loop_
_space_group_symop_operation_xyz
'x, y, z'
'-x, y, -z+1/2'
'x+1/2, y+1/2, z'
'-x+1/2, y+1/2, -z+1/2'
'-x, -y, -z'
'x, -y, z-1/2'
'-x+1/2, -y+1/2, -z'
'x+1/2, -y+1/2, z-1/2'

loop_
_atom_site_label
_atom_site_type_symbol
_atom_site_fract_x
_atom_site_fract_y
_atom_site_fract_z
_atom_site_U_iso_or_equiv
_atom_site_adp_type
_atom_site_occupancy
_atom_site_site_symmetry_order
_atom_site_calc_flag
_atom_site_refinement_flags_posn
_atom_site_refinement_flags_adp
_atom_site_refinement_flags_occupancy
_atom_site_disorder_assembly
_atom_site_disorder_group
Cu1 Cu 0.55478(4) 0.73668(8) 0.28846(6) 0.0320(4) Uani 1 1 d . . . . .
Cu2 Cu 0.54480(4) 0.74315(8) 0.36962(6) 0.0344(4) Uani 1 1 d . . . . .
Cu3 Cu 0.53218(4) 0.83914(8) 0.23089(6) 0.0367(4) Uani 1 1 d . . . . .
Cu4 Cu 0.60481(4) 0.65267(8) 0.27905(6) 0.0321(4) Uani 1 1 d . . . . .
Cu5 Cu 0.48832(4) 0.59370(7) 0.31065(6) 0.0321(4) Uani 1 1 d . . . . .
Cu6 Cu 0.46111(4) 0.49357(7) 0.25552(6) 0.0308(4) Uani 1 1 d . . . . .
Cu7 Cu 0.44134(4) 0.67794(8) 0.32683(6) 0.0322(4) Uani 1 1 d . . . . .
Cu8 Cu 0.44150(4) 0.58953(8) 0.13351(5) 0.0308(4) Uani 1 1 d . . . . .
S1 S 0.500000 0.6651(2) 0.250000 0.0247(10) Uani 1 2 d S T P . .
S1A S 0.41868(11) 0.79323(19) 0.37694(14) 0.0480(10) Uani 1 1 d . . . . .
S1B S 0.52220(11) 0.8017(2) 0.44725(15) 0.0514(11) Uani 1 1 d . . . . .
S1C S 0.66615(9) 0.54259(19) 0.30778(14) 0.0434(9) Uani 1 1 d . . . . .
S1D S 0.52435(11) 0.9265(2) 0.14678(15) 0.0550(11) Uani 1 1 d . . . . .
S1E S 0.36159(10) 0.53264(19) 0.08798(14) 0.0448(9) Uani 1 1 d . . . . .
S1F S 0.39502(10) 0.41273(18) 0.18742(14) 0.0435(9) Uani 1 1 d . . . . .
S2A S 0.42620(8) 0.57200(15) 0.27133(11) 0.0245(7) Uani 1 1 d . . . . .
S2B S 0.59212(8) 0.66395(16) 0.34307(12) 0.0316(8) Uani 1 1 d . . . . .
S2C S 0.57227(9) 0.76136(16) 0.22703(12) 0.0322(8) Uani 1 1 d . . . . .
S2D S 0.52766(9) 0.82212(15) 0.31394(12) 0.0321(8) Uani 1 1 d . . . . .
S2E S 0.47001(8) 0.51146(15) 0.18773(12) 0.0294(8) Uani 1 1 d . . . . .
S2F S 0.50277(8) 0.66883(15) 0.37004(11) 0.0278(7) Uani 1 1 d . . . . .
F1A F 0.3638(3) 0.4452(6) 0.4219(4) 0.107(4) Uani 1 1 d . . . . .
F1B F 0.7021(12) 0.8899(17) 0.483(2) 0.118(15) Uani 0.39(3) 1 d D . P A 1
F1C F 0.7433(7) 0.8704(17) 0.3377(10) 0.086(8) Uani 0.52(5) 1 d D . P B 1
F1D F 0.6135(5) 1.1047(7) 0.4056(7) 0.115(5) Uani 0.788(16) 1 d D . P C 1
F1E F 0.4379(2) 0.2166(4) 0.0882(4) 0.071(3) Uani 1 1 d . . . . .
F1F F 0.4978(2) 0.5465(4) 0.5671(3) 0.050(2) Uani 1 1 d . . . . .
F2A F 0.3152(3) 0.4818(6) 0.3758(4) 0.106(4) Uani 1 1 d . . . . .
F2B F 0.7442(10) 0.824(3) 0.5044(13) 0.18(2) Uani 0.39(3) 1 d D . P A 1
F2C F 0.7397(9) 0.8884(18) 0.2706(13) 0.101(6) Uani 0.52(5) 1 d D . P B 1
F2D F 0.6595(4) 1.0413(9) 0.4241(7) 0.114(6) Uani 0.788(16) 1 d D . P C 1
F2E F 0.4609(2) 0.2613(4) 0.0444(3) 0.057(2) Uani 1 1 d . . . . .
F2F F 0.5525(2) 0.5118(4) 0.5746(3) 0.052(2) Uani 1 1 d . . . . .
F3A F 0.3304(3) 0.3892(5) 0.3634(4) 0.084(3) Uani 1 1 d . . . . .
F3B F 0.7298(10) 0.8654(19) 0.4391(12) 0.101(12) Uani 0.39(3) 1 d D . P A 1
F3C F 0.7187(8) 0.9594(11) 0.3060(18) 0.102(10) Uani 0.52(5) 1 d D . P B 1
F3D F 0.6377(4) 1.0912(8) 0.3569(5) 0.104(5) Uani 0.788(16) 1 d D . P C 1
F3E F 0.4956(2) 0.2151(4) 0.1085(3) 0.055(2) Uani 1 1 d . . . . .
F3F F 0.5440(2) 0.6113(4) 0.5924(3) 0.054(2) Uani 1 1 d . . . . .
F4B F 0.7203(6) 0.8317(17) 0.5163(8) 0.140(12) Uani 0.61(3) 1 d D . P A 2
F4C F 0.7356(17) 0.895(2) 0.3430(10) 0.141(14) Uani 0.48(5) 1 d D . P B 2
F4D F 0.6110(15) 1.115(2) 0.370(3) 0.114(6) Uani 0.212(16) 1 d D . P C 2
F5B F 0.7497(4) 0.8153(11) 0.4764(9) 0.088(8) Uani 0.61(3) 1 d D . P A 2
F5C F 0.7486(10) 0.864(2) 0.289(2) 0.127(12) Uani 0.48(5) 1 d D . P B 2
F5D F 0.6442(18) 1.056(4) 0.4345(9) 0.104(5) Uani 0.212(16) 1 d D . P C 2
F6B F 0.7108(9) 0.8946(12) 0.4560(15) 0.175(16) Uani 0.61(3) 1 d D . P A 2
F6C F 0.7225(9) 0.9549(15) 0.2830(18) 0.101(6) Uani 0.48(5) 1 d D . P B 2
F6D F 0.6592(13) 1.045(3) 0.380(3) 0.115(5) Uani 0.212(16) 1 d D . P C 2
N1A N 0.3983(3) 0.6458(5) 0.3386(4) 0.031(3) Uani 1 1 d . . . . .
N1B N 0.5895(3) 0.7514(5) 0.4258(4) 0.031(3) Uani 1 1 d . . . . .
N1C N 0.6490(3) 0.6904(5) 0.2716(4) 0.033(3) Uani 1 1 d . . . . .
N1D N 0.5459(3) 0.9293(5) 0.2559(4) 0.035(3) Uani 1 1 d . . . . .
N1E N 0.4278(3) 0.5911(6) 0.0652(4) 0.039(3) Uani 1 1 d . . . . .
N4 N 0.4706(3) 0.3998(5) 0.2765(3) 0.028(2) Uani 1 1 d . . . . .
C1A C 0.3988(5) 0.8641(8) 0.3841(6) 0.072(5) Uani 1 1 d . . . . .
H1A H 0.411212 0.904992 0.393903 0.086 Uiso 1 1 d R U . . .
C1B C 0.5089(4) 0.8075(9) 0.4937(7) 0.065(5) Uani 1 1 d . . . . .
H1B H 0.485456 0.823297 0.490823 0.078 Uiso 1 1 d R U . . .
C1C C 0.6896(4) 0.4749(7) 0.3011(6) 0.056(4) Uani 1 1 d . . . . .
H1C H 0.689833 0.433807 0.315834 0.067 Uiso 1 1 d R U . . .
C1D C 0.5032(5) 0.9740(10) 0.0979(6) 0.081(6) Uani 1 1 d . . . . .
H1D H 0.500910 0.960555 0.067854 0.097 Uiso 1 1 d R U . . .
C1E C 0.3166(4) 0.5291(8) 0.0658(6) 0.056(4) Uani 1 1 d . . . . .
H1E H 0.302411 0.506914 0.079883 0.067 Uiso 1 1 calc R U . . .
C1F C 0.3641(5) 0.3666(9) 0.1412(6) 0.067(5) Uani 1 1 d . . . . .
H1F H 0.342036 0.382759 0.117921 0.080 Uiso 1 1 d R U . . .
C2A C 0.3619(6) 0.8577(10) 0.3751(6) 0.082(4) Uani 1 1 d . . . . .
H2A H 0.347300 0.892504 0.379171 0.099 Uiso 1 1 d R U . . .
C2B C 0.5357(6) 0.7848(10) 0.5321(7) 0.082(4) Uani 1 1 d . . . . .
H2B H 0.532697 0.782730 0.560643 0.099 Uiso 1 1 calc R U . . .
C2C C 0.7099(4) 0.4896(9) 0.2743(6) 0.063(5) Uani 1 1 d . . . . .
H2C H 0.724399 0.457550 0.266972 0.075 Uiso 1 1 d R U . . .
C2D C 0.4917(6) 1.0340(10) 0.1087(9) 0.099(8) Uani 1 1 d . . . . .
H2D H 0.478774 1.067534 0.087407 0.119 Uiso 1 1 d R U . . .
C2E C 0.3019(4) 0.5618(9) 0.0250(6) 0.060(5) Uani 1 1 d . . . . .
H2E H 0.276128 0.561078 0.007550 0.072 Uiso 1 1 d R U . . .
C2F C 0.3775(4) 0.3025(8) 0.1439(6) 0.058(5) Uani 1 1 d . . . . .
H2F H 0.365041 0.269402 0.121885 0.070 Uiso 1 1 calc R U . . .
C3A C 0.3487(5) 0.7900(10) 0.3552(7) 0.071(4) Uani 1 1 d . . . . .
C3B C 0.5672(5) 0.7650(9) 0.5286(7) 0.071(4) Uani 1 1 d . . . . .
C3C C 0.7045(4) 0.5531(7) 0.2579(6) 0.050(4) Uani 1 1 d . . . . .
C3D C 0.5014(6) 1.0405(10) 0.1555(8) 0.088(7) Uani 1 1 d . . . . .
C3E C 0.3257(4) 0.5913(7) 0.0097(6) 0.045(4) Uani 1 1 d . . . . .
C3F C 0.4120(5) 0.2898(8) 0.1830(6) 0.060(5) Uani 1 1 d . . . . .
C4A C 0.3776(4) 0.7497(7) 0.3568(5) 0.047(4) Uani 1 1 d . . . . .
C4B C 0.5634(4) 0.7710(7) 0.4833(5) 0.047(4) Uani 1 1 d . . . . .
C4C C 0.6824(4) 0.5900(8) 0.2739(5) 0.046(4) Uani 1 1 d . . . . .
C4D C 0.5195(5) 0.9887(8) 0.1831(7) 0.068(5) Uani 1 1 d . . . . .
C4E C 0.3614(4) 0.5790(7) 0.0409(5) 0.042(4) Uani 1 1 d . . . . .
C4F C 0.4251(4) 0.3468(6) 0.2099(5) 0.038(3) Uani 1 1 d . . . . .
C5A C 0.3744(4) 0.6822(6) 0.3454(5) 0.041(4) Uani 1 1 d . . . . .
H5A H 0.351849 0.660997 0.341193 0.049 Uiso 1 1 d R U . . .
C5B C 0.5937(4) 0.7564(7) 0.4669(5) 0.044(4) Uani 1 1 d . . . . .
H5B H 0.617845 0.750678 0.489776 0.053 Uiso 1 1 calc R U . . .
C5C C 0.6742(4) 0.6589(6) 0.2647(5) 0.041(4) Uani 1 1 d . . . . .
H5C H 0.688771 0.683366 0.252344 0.049 Uiso 1 1 d R U . . .
C5D C 0.5342(4) 0.9810(6) 0.2330(5) 0.041(2) Uani 1 1 d . . . . .
H5D H 0.535947 1.020049 0.250619 0.049 Uiso 1 1 d R U . . .
C5E C 0.3942(4) 0.5971(6) 0.0342(5) 0.041(2) Uani 1 1 d . . . . .
H5E H 0.390596 0.614181 0.004557 0.049 Uiso 1 1 d R U . . .
C5F C 0.4575(4) 0.3512(6) 0.2519(5) 0.041(2) Uani 1 1 d . . . . .
H5F H 0.470468 0.310603 0.261370 0.049 Uiso 1 1 d R U . . .
C6A C 0.3911(3) 0.5769(6) 0.3337(5) 0.0332(19) Uani 1 1 d . . . . .
C6B C 0.6233(3) 0.7486(6) 0.4196(5) 0.0332(19) Uani 1 1 d . . . . .
C6C C 0.6500(4) 0.7612(7) 0.2669(5) 0.041(4) Uani 1 1 d . . . . .
C6D C 0.5627(4) 0.9387(7) 0.3044(6) 0.052(4) Uani 1 1 d . . . . .
C6E C 0.4996(3) 0.3882(6) 0.1801(5) 0.0332(19) Uani 1 1 d . . . . .
C6F C 0.5450(3) 0.6027(6) 0.4515(4) 0.032(3) Uani 1 1 d . . . . .
C7A C 0.4038(4) 0.5387(7) 0.3055(5) 0.040(4) Uani 1 1 d . . . . .
C7B C 0.6280(3) 0.7106(6) 0.3852(4) 0.033(3) Uani 1 1 d . . . . .
C7C C 0.6178(3) 0.7974(7) 0.2472(5) 0.037(3) Uani 1 1 d . . . . .
C7D C 0.5577(3) 0.8940(6) 0.3351(5) 0.034(3) Uani 1 1 d . . . . .
C7E C 0.4715(3) 0.4366(6) 0.1602(5) 0.026(3) Uani 1 1 d . . . . .
C7F C 0.5111(3) 0.6328(6) 0.4240(4) 0.027(3) Uani 1 1 d . . . . .
C8A C 0.3968(3) 0.4708(6) 0.3010(4) 0.031(3) Uani 1 1 d . . . . .
H8A H 0.406627 0.445122 0.283155 0.038 Uiso 1 1 d R U . . .
C8B C 0.6629(3) 0.7065(8) 0.3832(5) 0.045(4) Uani 1 1 d . . . . .
H8B H 0.666648 0.675699 0.362699 0.054 Uiso 1 1 d R U . . .
C8C C 0.6185(4) 0.8678(7) 0.2405(5) 0.046(4) Uani 1 1 d . . . . .
H8C H 0.596648 0.893204 0.227114 0.055 Uiso 1 1 d R U . . .
C8D C 0.5730(4) 0.9061(7) 0.3816(5) 0.045(4) Uani 1 1 d . . . . .
H8D H 0.566160 0.878595 0.401486 0.054 Uiso 1 1 d R U . . .
C8E C 0.4448(4) 0.4224(7) 0.1186(5) 0.041(4) Uani 1 1 d . . . . .
H8E H 0.427273 0.456105 0.104190 0.049 Uiso 1 1 calc R U . . .
C8F C 0.4845(4) 0.6404(6) 0.4431(4) 0.033(3) Uani 1 1 d . . . . .
H8F H 0.461781 0.661223 0.425181 0.040 Uiso 1 1 d R U . . .
C9A C 0.3745(4) 0.4408(7) 0.3231(5) 0.046(4) Uani 1 1 d . . . . .
H9A H 0.369197 0.394855 0.319241 0.055 Uiso 1 1 d R U . . .
C9B C 0.6914(4) 0.7423(9) 0.4117(5) 0.058(5) Uani 1 1 d . . . . .
H9B H 0.715328 0.737004 0.411736 0.070 Uiso 1 1 calc R U . . .
C9C C 0.6537(4) 0.8975(8) 0.2581(7) 0.065(5) Uani 1 1 d . . . . .
H9C H 0.655548 0.943709 0.253839 0.079 Uiso 1 1 d R U . . .
C9D C 0.5959(5) 0.9597(7) 0.3992(7) 0.069(5) Uani 1 1 d . . . . .
H9D H 0.607115 0.968050 0.431494 0.082 Uiso 1 1 d R U . . .
C9E C 0.4405(4) 0.3621(6) 0.0945(5) 0.036(3) Uani 1 1 d . . . . .
H9E H 0.419945 0.353426 0.066666 0.044 Uiso 1 1 calc R U . . .
C9F C 0.4894(4) 0.6202(6) 0.4874(5) 0.042(4) Uani 1 1 d . . . . .
H9F H 0.471543 0.628514 0.499993 0.051 Uiso 1 1 d R U . . .
C10A C 0.3630(4) 0.4778(7) 0.3511(5) 0.039(3) Uani 1 1 d . . . . .
C10B C 0.6852(4) 0.7864(10) 0.4407(7) 0.071(4) Uani 1 1 d . . . . .
C10C C 0.6842(5) 0.8634(10) 0.2797(7) 0.071(4) Uani 1 1 d . . . . .
C10D C 0.6033(5) 0.9995(8) 0.3696(6) 0.068(5) Uani 1 1 d . . . . .
C10E C 0.4683(4) 0.3167(6) 0.1143(5) 0.036(3) Uani 1 1 d . . . . .
C10F C 0.5210(4) 0.5861(7) 0.5139(5) 0.041(4) Uani 1 1 d . . . . .
C11A C 0.3707(3) 0.5456(7) 0.3568(4) 0.036(3) Uani 1 1 d . . . . .
H11A H 0.362331 0.570919 0.376231 0.043 Uiso 1 1 calc R U . . .
C11B C 0.6523(3) 0.7905(8) 0.4459(5) 0.050(4) Uani 1 1 d . . . . .
H11B H 0.648436 0.822224 0.465907 0.060 Uiso 1 1 d R U . . .
C11C C 0.6838(4) 0.7945(7) 0.2837(6) 0.050(4) Uani 1 1 d . . . . .
H11C H 0.706062 0.770497 0.297937 0.059 Uiso 1 1 d R U . . .
C11D C 0.5866(4) 0.9901(7) 0.3214(6) 0.054(4) Uani 1 1 d . . . . .
H11D H 0.591978 1.019122 0.301016 0.065 Uiso 1 1 calc R U . . .
C11E C 0.4969(4) 0.3312(7) 0.1552(5) 0.037(3) Uani 1 1 d . . . . .
H11E H 0.516685 0.300599 0.166392 0.044 Uiso 1 1 d R U . . .
C11F C 0.5481(4) 0.5769(6) 0.4942(5) 0.035(3) Uani 1 1 d . . . . .
H11F H 0.569416 0.551702 0.511257 0.042 Uiso 1 1 calc R U . . .
C12A C 0.3439(5) 0.4476(8) 0.3773(6) 0.052(4) Uani 1 1 d . . . . .
C12B C 0.7167(6) 0.8317(12) 0.4672(9) 0.102(6) Uani 1 1 d D . . . .
C12C C 0.7195(5) 0.8932(9) 0.2959(8) 0.090(5) Uani 1 1 d D . . . .
C12D C 0.6281(7) 1.0579(12) 0.3872(9) 0.103(5) Uani 1 1 d D . . . .
C12E C 0.4648(4) 0.2520(7) 0.0886(6) 0.049(4) Uani 1 1 d . . . . .
C12F C 0.5284(4) 0.5626(7) 0.5611(5) 0.038(3) Uani 1 1 d . . . . .
C13A C 0.3104(5) 0.7680(12) 0.3429(8) 0.110(6) Uani 1 1 d . . . . .
H13A H 0.296010 0.779487 0.310500 0.131 Uiso 1 1 d R U . . .
H13B H 0.309670 0.719967 0.346910 0.131 Uiso 1 1 d R U . . .
H13C H 0.300050 0.790337 0.362690 0.131 Uiso 1 1 d R U . . .
C13B C 0.5995(6) 0.7377(12) 0.5674(8) 0.110(6) Uani 1 1 d . . . . .
H13D H 0.592755 0.695475 0.577306 0.164 Uiso 1 1 calc R U . . .
H13E H 0.607253 0.768930 0.593348 0.164 Uiso 1 1 calc R U . . .
H13F H 0.619703 0.730710 0.557265 0.164 Uiso 1 1 calc R U . . .
C13C C 0.7231(5) 0.5809(8) 0.2289(7) 0.072(5) Uani 1 1 d . . . . .
H13G H 0.740321 0.548092 0.225814 0.107 Uiso 1 1 calc R U . . .
H13H H 0.736652 0.620935 0.243489 0.107 Uiso 1 1 calc R U . . .
H13I H 0.704659 0.591820 0.198192 0.107 Uiso 1 1 calc R U . . .
C13D C 0.4925(9) 1.1036(11) 0.1798(9) 0.156(13) Uani 1 1 d . . . . .
H13J H 0.515058 1.129396 0.195171 0.233 Uiso 1 1 calc R U . . .
H13K H 0.483019 1.089058 0.202813 0.233 Uiso 1 1 calc R U . . .
H13L H 0.474028 1.131094 0.156514 0.233 Uiso 1 1 calc R U . . .
C13E C 0.3172(4) 0.6334(9) -0.0330(6) 0.063(5) Uani 1 1 d . . . . .
H13M H 0.340281 0.646062 -0.035716 0.094 Uiso 1 1 calc R U . . .
H13N H 0.303974 0.673208 -0.030640 0.094 Uiso 1 1 calc R U . . .
H13O H 0.301982 0.608068 -0.060461 0.094 Uiso 1 1 calc R U . . .
C13F C 0.4324(5) 0.2257(10) 0.1945(8) 0.097(8) Uani 1 1 d . . . . .
H13P H 0.432587 0.209785 0.224040 0.117 Uiso 1 1 d R U . . .
H13Q H 0.418847 0.194355 0.169950 0.117 Uiso 1 1 d R U . . .
H13R H 0.457787 0.229375 0.196620 0.117 Uiso 1 1 d R U . . .
Cl1 Cl 0.7572(4) 0.4060(8) 0.4197(6) 0.156(6) Uani 0.5 1 d D U P . .
O1 O 0.7790(9) 0.367(2) 0.4591(10) 0.25(2) Uani 0.5 1 d D U P . .
O2 O 0.7629(9) 0.4751(12) 0.4343(14) 0.201(16) Uani 0.5 1 d D U P . .
O3 O 0.7674(8) 0.3993(14) 0.3807(8) 0.153(11) Uani 0.5 1 d D U P . .
O4 O 0.7194(5) 0.3868(15) 0.4060(10) 0.137(11) Uani 0.5 1 d D U P . .
C1T C 0.8164(7) 0.5350(10) 0.3290(9) 0.176(12) Uani 1 1 d D U . . .
H1TA H 0.838326 0.519463 0.354933 0.264 Uiso 1 1 calc R U . . .
H1TB H 0.822870 0.546161 0.302849 0.264 Uiso 1 1 calc R U . . .
H1TC H 0.797695 0.499950 0.319831 0.264 Uiso 1 1 calc R U . . .
C2T C 0.8011(4) 0.5960(8) 0.3438(5) 0.112(7) Uani 1 1 d D U . . .
C3T C 0.8112(5) 0.6582(8) 0.3338(7) 0.117(7) Uani 1 1 d D U . . .
H3T H 0.827649 0.661172 0.318476 0.141 Uiso 1 1 calc R U . . .
C4T C 0.7982(6) 0.7156(8) 0.3456(8) 0.126(7) Uani 1 1 d D U . . .
H4T H 0.804240 0.757312 0.336545 0.152 Uiso 1 1 calc R U . . .
C5T C 0.7761(6) 0.7124(9) 0.3707(8) 0.129(7) Uani 1 1 d D U . . .
H5T H 0.769430 0.751556 0.382157 0.154 Uiso 1 1 calc R U . . .
C6T C 0.7641(5) 0.6516(9) 0.3788(7) 0.113(7) Uani 1 1 d D U . . .
H6T H 0.746802 0.648984 0.392944 0.136 Uiso 1 1 calc R U . . .
C7T C 0.7770(6) 0.5942(9) 0.3663(8) 0.130(7) Uani 1 1 d D U . . .
H7T H 0.769256 0.552550 0.373263 0.155 Uiso 1 1 calc R U . . .
C8T C 0.6353(8) 0.2058(9) 0.5222(10) 0.238(16) Uani 1 1 d D U . . .
H8TA H 0.655992 0.191590 0.550155 0.357 Uiso 1 1 calc R U . . .
H8TB H 0.637730 0.186146 0.494970 0.357 Uiso 1 1 calc R U . . .
H8TC H 0.612153 0.191289 0.523713 0.357 Uiso 1 1 calc R U . . .
C9T C 0.6355(4) 0.2804(8) 0.5185(5) 0.100(6) Uani 1 1 d D U . . .
C10T C 0.6572(5) 0.3094(9) 0.4988(7) 0.108(6) Uani 1 1 d D U . . .
H10T H 0.671453 0.282718 0.487118 0.129 Uiso 1 1 calc R U . . .
C11T C 0.6583(5) 0.3770(9) 0.4959(7) 0.108(6) Uani 1 1 d D U . . .
H11T H 0.673259 0.396676 0.482036 0.130 Uiso 1 1 calc R U . . .
C12T C 0.6383(5) 0.4168(8) 0.5126(7) 0.105(6) Uani 1 1 d D U . . .
H12T H 0.641138 0.463498 0.512943 0.126 Uiso 1 1 calc R U . . .
C13T C 0.6142(5) 0.3884(9) 0.5288(7) 0.101(6) Uani 1 1 d D U . . .
H13T H 0.597646 0.415070 0.536545 0.121 Uiso 1 1 calc R U . . .
C14T C 0.6143(5) 0.3207(9) 0.5337(6) 0.102(6) Uani 1 1 d D U . . .
H14T H 0.599450 0.301319 0.547865 0.122 Uiso 1 1 calc R U . . .

loop_
_atom_site_aniso_label
_atom_site_aniso_U_11
_atom_site_aniso_U_22
_atom_site_aniso_U_33
_atom_site_aniso_U_23
_atom_site_aniso_U_13
_atom_site_aniso_U_12
Cu1 0.0376(9) 0.0244(9) 0.0351(10) -0.0008(7) 0.0156(8) -0.0021(7)
Cu2 0.0384(9) 0.0260(9) 0.0395(11) -0.0039(8) 0.0160(8) -0.0074(7)
Cu3 0.0432(10) 0.0226(9) 0.0466(11) 0.0001(8) 0.0201(9) -0.0002(7)
Cu4 0.0289(9) 0.0279(9) 0.0421(11) -0.0010(8) 0.0165(8) -0.0029(7)
Cu5 0.0352(9) 0.0254(9) 0.0366(10) -0.0037(8) 0.0150(8) -0.0010(7)
Cu6 0.0372(9) 0.0196(8) 0.0373(10) 0.0003(7) 0.0164(8) 0.0005(7)
Cu7 0.0333(9) 0.0274(9) 0.0373(10) 0.0011(8) 0.0155(8) -0.0018(7)
Cu8 0.0339(9) 0.0276(9) 0.0320(10) 0.0018(7) 0.0140(8) 0.0042(7)
S1 0.026(2) 0.017(2) 0.029(3) 0.000 0.009(2) 0.000
S1A 0.062(2) 0.039(2) 0.052(3) -0.0091(19) 0.032(2) -0.0076(19)
S1B 0.052(2) 0.050(2) 0.063(3) -0.018(2) 0.034(2) -0.0116(19)
S1C 0.037(2) 0.042(2) 0.053(3) 0.0061(19) 0.0195(19) 0.0038(16)
S1D 0.067(3) 0.046(2) 0.057(3) 0.013(2) 0.029(2) 0.004(2)
S1E 0.043(2) 0.043(2) 0.048(2) 0.0033(19) 0.0172(19) 0.0037(17)
S1F 0.042(2) 0.038(2) 0.049(2) -0.0042(19) 0.0169(19) 0.0023(17)
S2A 0.0297(17) 0.0203(16) 0.0255(18) -0.0029(14) 0.0129(15) -0.0001(13)
S2B 0.0283(17) 0.0290(18) 0.041(2) -0.0061(16) 0.0176(16) -0.0054(14)
S2C 0.0353(18) 0.0242(17) 0.042(2) 0.0016(16) 0.0202(17) -0.0004(14)
S2D 0.044(2) 0.0221(17) 0.035(2) -0.0038(15) 0.0210(17) -0.0019(14)
S2E 0.0280(17) 0.0208(17) 0.039(2) -0.0012(15) 0.0131(16) 0.0040(13)
S2F 0.0289(17) 0.0235(17) 0.0318(19) -0.0004(15) 0.0126(15) -0.0009(13)
F1A 0.098(8) 0.149(12) 0.067(8) 0.039(8) 0.026(7) -0.057(8)
F1B 0.08(2) 0.13(2) 0.16(4) -0.09(2) 0.06(3) -0.073(16)
F1C 0.046(11) 0.053(18) 0.147(13) -0.004(14) 0.025(9) -0.035(10)
F1D 0.151(12) 0.038(7) 0.146(14) -0.040(9) 0.048(11) -0.037(7)
F1E 0.067(6) 0.047(6) 0.100(8) -0.033(6) 0.034(6) -0.010(5)
F1F 0.057(5) 0.057(6) 0.045(5) 0.001(4) 0.031(5) -0.001(4)
F2A 0.101(8) 0.116(10) 0.146(11) 0.052(9) 0.096(9) 0.011(7)
F2B 0.081(19) 0.30(6) 0.16(2) 0.03(3) 0.047(17) -0.01(3)
F2C 0.063(11) 0.070(9) 0.173(16) 0.013(11) 0.050(11) -0.039(8)
F2D 0.092(10) 0.079(9) 0.136(12) -0.008(9) 0.006(8) -0.053(7)
F2E 0.096(7) 0.035(5) 0.046(6) -0.013(4) 0.033(5) 0.004(4)
F2F 0.066(6) 0.058(6) 0.036(5) 0.011(4) 0.024(4) 0.008(5)
F3A 0.097(7) 0.068(7) 0.113(9) -0.011(6) 0.071(7) -0.042(6)
F3B 0.07(2) 0.11(3) 0.13(2) -0.058(16) 0.051(18) -0.068(18)
F3C 0.053(14) 0.059(9) 0.17(3) -0.007(12) 0.017(16) -0.033(9)
F3D 0.081(10) 0.086(11) 0.119(10) -0.019(7) 0.010(7) -0.054(8)
F3E 0.084(6) 0.029(4) 0.063(6) 0.006(4) 0.039(5) 0.014(4)
F3F 0.073(6) 0.050(5) 0.037(5) -0.007(4) 0.020(5) -0.008(4)
F4B 0.065(15) 0.23(3) 0.123(14) -0.098(15) 0.034(12) -0.079(17)
F4C 0.17(3) 0.07(3) 0.135(13) -0.021(13) 0.006(12) -0.06(2)
F4D 0.092(10) 0.079(9) 0.136(12) -0.008(9) 0.006(8) -0.053(7)
F5B 0.044(8) 0.099(15) 0.117(19) -0.056(13) 0.026(10) -0.051(8)
F5C 0.078(16) 0.072(17) 0.24(4) 0.01(2) 0.07(2) -0.025(13)
F5D 0.081(10) 0.086(11) 0.119(10) -0.019(7) 0.010(7) -0.054(8)
F6B 0.08(2) 0.105(14) 0.24(4) -0.02(2) -0.04(2) -0.039(12)
F6C 0.063(11) 0.070(9) 0.173(16) 0.013(11) 0.050(11) -0.039(8)
F6D 0.151(12) 0.038(7) 0.146(14) -0.040(9) 0.048(11) -0.037(7)
N1A 0.031(6) 0.023(6) 0.040(7) 0.004(5) 0.016(5) -0.009(5)
N1B 0.047(7) 0.027(6) 0.020(6) -0.002(5) 0.013(5) -0.011(5)
N1C 0.021(6) 0.034(6) 0.046(7) 0.002(6) 0.014(5) -0.010(5)
N1D 0.040(7) 0.023(6) 0.038(7) 0.005(5) 0.013(6) -0.002(5)
N1E 0.036(7) 0.041(7) 0.033(7) -0.003(6) 0.006(6) 0.002(5)
N4 0.034(6) 0.017(5) 0.024(6) -0.001(5) 0.003(5) -0.006(4)
C1A 0.100(14) 0.048(11) 0.085(14) -0.039(10) 0.055(12) -0.023(10)
C1B 0.044(9) 0.083(13) 0.089(14) 0.000(11) 0.048(10) -0.002(9)
C1C 0.045(9) 0.034(9) 0.083(13) 0.007(9) 0.017(9) 0.007(7)
C1D 0.117(16) 0.077(15) 0.042(11) 0.030(10) 0.024(11) 0.001(12)
C1E 0.045(9) 0.055(11) 0.065(12) 0.001(9) 0.018(9) 0.002(8)
C1F 0.059(11) 0.065(12) 0.081(14) -0.043(11) 0.033(10) -0.023(9)
C2A 0.121(13) 0.075(10) 0.062(10) -0.004(8) 0.048(9) 0.004(9)
C2B 0.121(13) 0.075(10) 0.062(10) -0.004(8) 0.048(9) 0.004(9)
C2C 0.034(9) 0.089(14) 0.067(12) -0.004(11) 0.022(9) 0.016(9)
C2D 0.14(2) 0.049(13) 0.12(2) 0.060(14) 0.064(17) 0.033(12)
C2E 0.043(9) 0.078(13) 0.058(12) -0.023(10) 0.018(9) 0.007(9)
C2F 0.038(9) 0.061(11) 0.075(13) -0.030(10) 0.021(10) -0.036(8)
C3A 0.071(8) 0.079(9) 0.085(10) -0.011(8) 0.055(8) 0.001(7)
C3B 0.071(8) 0.079(9) 0.085(10) -0.011(8) 0.055(8) 0.001(7)
C3C 0.053(10) 0.038(9) 0.064(11) 0.000(8) 0.030(9) 0.023(8)
C3D 0.113(16) 0.074(15) 0.080(16) 0.064(13) 0.040(13) 0.038(12)
C3E 0.030(8) 0.033(8) 0.076(12) -0.010(8) 0.025(8) 0.008(6)
C3F 0.068(12) 0.056(11) 0.074(13) -0.039(10) 0.048(11) -0.038(9)
C4A 0.065(10) 0.027(8) 0.056(10) 0.005(7) 0.031(9) 0.013(7)
C4B 0.061(10) 0.040(9) 0.049(10) -0.024(8) 0.032(9) -0.021(7)
C4C 0.034(8) 0.057(10) 0.038(9) -0.011(8) 0.004(7) 0.000(7)
C4D 0.069(11) 0.033(9) 0.114(17) 0.011(10) 0.051(12) -0.001(8)
C4E 0.033(8) 0.031(8) 0.057(10) -0.006(7) 0.014(8) -0.005(6)
C4F 0.042(8) 0.029(8) 0.047(9) -0.009(7) 0.021(8) 0.004(6)
C5A 0.037(8) 0.029(8) 0.070(11) 0.006(7) 0.036(8) 0.002(6)
C5B 0.049(9) 0.041(9) 0.030(9) -0.004(7) 0.002(7) -0.026(7)
C5C 0.041(8) 0.032(8) 0.066(11) 0.003(7) 0.038(8) 0.001(6)
C5D 0.056(6) 0.017(4) 0.053(6) -0.007(4) 0.024(5) -0.001(4)
C5E 0.056(6) 0.017(4) 0.053(6) -0.007(4) 0.024(5) -0.001(4)
C5F 0.056(6) 0.017(4) 0.053(6) -0.007(4) 0.024(5) -0.001(4)
C6A 0.032(4) 0.028(4) 0.045(5) -0.004(4) 0.020(4) 0.005(3)
C6B 0.032(4) 0.028(4) 0.045(5) -0.004(4) 0.020(4) 0.005(3)
C6C 0.034(8) 0.052(10) 0.025(8) -0.003(7) -0.003(7) -0.006(7)
C6D 0.070(11) 0.030(9) 0.053(11) -0.012(8) 0.021(9) -0.007(8)
C6E 0.032(4) 0.028(4) 0.045(5) -0.004(4) 0.020(4) 0.005(3)
C6F 0.036(8) 0.036(8) 0.024(8) 0.001(6) 0.010(7) -0.017(6)
C7A 0.052(9) 0.030(8) 0.046(9) -0.015(7) 0.027(8) -0.020(7)
C7B 0.019(7) 0.036(8) 0.030(8) 0.009(7) -0.007(6) -0.003(6)
C7C 0.035(8) 0.043(8) 0.039(9) -0.001(7) 0.021(7) -0.026(7)
C7D 0.034(8) 0.019(7) 0.043(9) -0.013(7) 0.009(7) -0.004(6)
C7E 0.019(7) 0.016(6) 0.048(9) -0.012(6) 0.018(7) -0.004(5)
C7F 0.036(7) 0.024(7) 0.026(7) -0.009(6) 0.019(6) -0.002(6)
C8A 0.039(8) 0.023(7) 0.027(8) -0.011(6) 0.007(6) -0.010(6)
C8B 0.022(7) 0.079(11) 0.034(9) -0.019(8) 0.010(7) 0.009(7)
C8C 0.042(8) 0.039(9) 0.066(11) 0.010(8) 0.031(8) -0.007(7)
C8D 0.055(9) 0.043(9) 0.043(10) -0.007(8) 0.027(8) -0.006(7)
C8E 0.029(8) 0.035(8) 0.058(11) 0.000(8) 0.017(8) 0.006(6)
C8F 0.039(8) 0.026(7) 0.023(8) 0.007(6) -0.003(6) 0.002(6)
C9A 0.057(9) 0.042(9) 0.036(9) 0.000(7) 0.015(8) -0.004(7)
C9B 0.018(8) 0.090(13) 0.058(11) -0.039(10) 0.006(8) -0.012(8)
C9C 0.051(10) 0.042(10) 0.113(16) 0.012(10) 0.043(11) -0.015(8)
C9D 0.114(15) 0.015(8) 0.073(13) -0.013(8) 0.031(12) -0.017(9)
C9E 0.052(9) 0.026(7) 0.034(8) -0.011(7) 0.021(7) 0.008(6)
C9F 0.031(8) 0.029(8) 0.077(12) -0.016(8) 0.031(8) -0.010(6)
C10A 0.040(8) 0.028(8) 0.047(10) 0.006(7) 0.013(7) 0.001(6)
C10B 0.045(6) 0.086(9) 0.088(9) -0.010(8) 0.032(6) -0.028(6)
C10C 0.045(6) 0.086(9) 0.088(9) -0.010(8) 0.032(6) -0.028(6)
C10D 0.104(14) 0.028(9) 0.066(13) 0.000(9) 0.026(11) -0.020(9)
C10E 0.044(8) 0.033(8) 0.037(9) -0.007(7) 0.023(8) -0.002(7)
C10F 0.047(9) 0.044(9) 0.047(9) -0.013(8) 0.036(8) -0.003(7)
C11A 0.033(8) 0.043(9) 0.028(8) -0.001(7) 0.009(7) 0.004(6)
C11B 0.030(8) 0.055(10) 0.066(11) -0.032(9) 0.020(8) -0.018(7)
C11C 0.040(9) 0.036(9) 0.074(12) 0.016(8) 0.024(8) -0.007(7)
C11D 0.065(11) 0.036(9) 0.048(11) -0.010(8) 0.008(9) -0.003(8)
C11E 0.035(8) 0.041(9) 0.036(9) -0.006(7) 0.016(7) -0.019(6)
C11F 0.046(8) 0.023(7) 0.045(9) 0.000(7) 0.028(7) -0.004(6)
C12A 0.055(10) 0.055(11) 0.050(12) 0.005(9) 0.023(9) -0.026(9)
C12B 0.070(9) 0.113(12) 0.140(14) -0.029(12) 0.059(10) -0.029(11)
C12C 0.064(8) 0.060(8) 0.137(12) 0.004(10) 0.029(7) -0.028(7)
C12D 0.115(11) 0.069(10) 0.103(11) -0.032(8) 0.020(8) -0.037(9)
C12E 0.044(9) 0.036(9) 0.070(12) -0.012(9) 0.025(9) -0.004(8)
C12F 0.047(9) 0.038(8) 0.038(9) -0.013(7) 0.025(8) 0.002(7)
C13A 0.106(12) 0.117(14) 0.135(15) -0.015(12) 0.079(12) 0.023(10)
C13B 0.106(12) 0.117(14) 0.135(15) -0.015(12) 0.079(12) 0.023(10)
C13C 0.064(11) 0.057(11) 0.100(15) -0.005(11) 0.039(11) 0.016(9)
C13D 0.30(4) 0.058(16) 0.16(3) 0.061(17) 0.15(3) 0.04(2)
C13E 0.046(10) 0.076(13) 0.054(11) 0.008(10) 0.008(9) 0.008(9)
C13F 0.051(11) 0.096(17) 0.15(2) -0.042(15) 0.046(13) 0.007(11)
Cl1 0.122(11) 0.171(15) 0.169(15) 0.050(12) 0.048(11) 0.106(11)
O1 0.13(3) 0.33(4) 0.21(3) 0.08(4) -0.04(3) 0.07(3)
O2 0.15(3) 0.19(3) 0.29(4) -0.09(3) 0.12(3) 0.01(2)
O3 0.12(2) 0.12(2) 0.20(3) -0.014(19) 0.04(2) 0.094(19)
O4 0.106(19) 0.15(3) 0.11(2) 0.01(2) -0.005(16) 0.039(18)
C1T 0.19(3) 0.114(16) 0.20(3) -0.07(2) 0.05(2) 0.020(19)
C2T 0.061(12) 0.104(11) 0.150(18) -0.040(13) 0.018(10) -0.005(10)
C3T 0.078(13) 0.101(12) 0.155(18) -0.022(14) 0.027(12) 0.011(11)
C4T 0.131(17) 0.088(12) 0.16(2) -0.003(14) 0.062(13) 0.019(13)
C5T 0.128(17) 0.109(13) 0.150(19) -0.019(15) 0.056(13) 0.011(13)
C6T 0.098(15) 0.107(14) 0.114(17) -0.020(14) 0.020(11) 0.007(12)
C7T 0.090(14) 0.130(14) 0.156(19) -0.031(14) 0.034(12) 0.005(13)
C8T 0.26(4) 0.088(13) 0.29(4) 0.03(2) 0.02(3) 0.02(2)
C9T 0.126(16) 0.083(11) 0.065(13) 0.004(10) 0.009(10) -0.002(10)
C10T 0.115(15) 0.108(12) 0.089(15) 0.008(13) 0.029(11) 0.023(12)
C11T 0.099(14) 0.112(12) 0.093(15) 0.025(13) 0.016(11) -0.008(12)
C12T 0.104(15) 0.080(12) 0.086(15) -0.019(11) -0.012(10) -0.028(10)
C13T 0.103(14) 0.110(12) 0.067(13) -0.008(12) 0.008(10) 0.013(12)
C14T 0.135(15) 0.118(12) 0.041(11) 0.016(12) 0.022(10) 0.003(12)

loop_
_atom_type_symbol
_atom_type_description
_atom_type_scat_dispersion_real
_atom_type_scat_dispersion_imag
_atom_type_scat_source
C C 0.0033 0.0016 'International Tables Vol C Tables 4.2.6.8 and 6.1.1.4'
H H 0.0000 0.0000 'International Tables Vol C Tables 4.2.6.8 and 6.1.1.4'
Cl Cl 0.1484 0.1585 'International Tables Vol C Tables 4.2.6.8 and 6.1.1.4'
Cu Cu 0.3201 1.2651 'International Tables Vol C Tables 4.2.6.8 and 6.1.1.4'
F F 0.0171 0.0103 'International Tables Vol C Tables 4.2.6.8 and 6.1.1.4'
N N 0.0061 0.0033 'International Tables Vol C Tables 4.2.6.8 and 6.1.1.4'
O O 0.0106 0.0060 'International Tables Vol C Tables 4.2.6.8 and 6.1.1.4'
S S 0.1246 0.1234 'International Tables Vol C Tables 4.2.6.8 and 6.1.1.4'

loop_
_geom_angle_atom_site_label_1
_geom_angle_atom_site_label_2
_geom_angle_atom_site_label_3
_geom_angle
_geom_angle_site_symmetry_1
_geom_angle_site_symmetry_3
_geom_angle_publ_flag
Cu3 Cu1 Cu2 117.67(7) . . ?
Cu3 Cu1 Cu4 118.57(7) . . ?
Cu4 Cu1 Cu2 120.66(8) . . ?
S1 Cu1 Cu2 93.77(6) . . ?
S1 Cu1 Cu3 97.25(9) . . ?
S1 Cu1 Cu4 96.59(9) . . ?
S2B Cu1 Cu2 67.60(9) . . ?
S2B Cu1 Cu3 161.70(10) . . ?
S2B Cu1 Cu4 53.07(9) . . ?
S2B Cu1 S1 99.90(12) . . ?
S2B Cu1 S2C 116.14(12) . . ?
S2B Cu1 S2D 117.58(13) . . ?
S2C Cu1 Cu2 162.77(11) . . ?
S2C Cu1 Cu3 53.39(9) . . ?
S2C Cu1 Cu4 65.22(9) . . ?
S2C Cu1 S1 101.78(10) . . ?
S2D Cu1 Cu2 52.47(9) . . ?
S2D Cu1 Cu3 65.21(10) . . ?
S2D Cu1 Cu4 162.63(11) . . ?
S2D Cu1 S1 99.73(12) . . ?
S2D Cu1 S2C 116.60(13) . . ?
S2D Cu2 Cu1 54.68(9) . . ?
S2F Cu2 Cu1 110.54(11) . . ?
S2F Cu2 S2D 118.56(14) . . ?
N1B Cu2 Cu1 116.0(3) . . ?
N1B Cu2 S2D 121.9(3) . . ?
N1B Cu2 S2F 117.4(3) . . ?
Cu1 Cu3 S2D 51.49(8) . . ?
S2C Cu3 Cu1 56.07(9) . . ?
S2C Cu3 S2D 105.92(12) . . ?
S2D Cu3 Cu1 107.24(10) 2_655 . ?
S2D Cu3 S2C 116.33(13) 2_655 . ?
S2D Cu3 S2D 97.74(12) 2_655 . ?
N1D Cu3 Cu1 118.7(3) . . ?
N1D Cu3 S2C 125.0(3) . . ?
N1D Cu3 S2D 116.5(3) . 2_655 ?
N1D Cu3 S2D 81.1(3) . . ?
Cu1 Cu4 S2C 50.97(8) . . ?
S2A Cu4 Cu1 108.02(10) 2_655 . ?
S2A Cu4 S2C 99.27(12) 2_655 . ?
S2B Cu4 Cu1 54.26(9) . . ?
S2B Cu4 S2A 116.43(12) . 2_655 ?
S2B Cu4 S2C 103.52(12) . . ?
N1C Cu4 Cu1 118.7(3) . . ?
N1C Cu4 S2A 116.7(3) . 2_655 ?
N1C Cu4 S2B 124.8(3) . . ?
N1C Cu4 S2C 81.5(3) . . ?
Cu6 Cu5 Cu7 118.60(7) . . ?
Cu6 Cu5 Cu8 118.00(7) . 2_655 ?
Cu8 Cu5 Cu7 120.89(8) 2_655 . ?
S1 Cu5 Cu6 95.15(9) . . ?
S1 Cu5 Cu7 96.96(9) . . ?
S1 Cu5 Cu8 93.70(6) . 2_655 ?
S2A Cu5 Cu6 54.79(8) . . ?
S2A Cu5 Cu7 63.84(9) . . ?
S2A Cu5 Cu8 165.09(11) . 2_655 ?
S2A Cu5 S1 99.82(9) . . ?
S2A Cu5 S2E 117.96(12) . 2_655 ?
S2E Cu5 Cu6 64.11(9) 2_655 . ?
S2E Cu5 Cu7 167.40(11) 2_655 . ?
S2E Cu5 Cu8 54.02(9) 2_655 2_655 ?
S2E Cu5 S1 94.97(11) 2_655 . ?
S2F Cu5 Cu6 163.65(11) . . ?
S2F Cu5 Cu7 53.32(9) . . ?
S2F Cu5 Cu8 67.58(9) . 2_655 ?
S2F Cu5 S1 99.88(12) . . ?
S2F Cu5 S2A 115.65(12) . . ?
S2F Cu5 S2E 120.40(13) . 2_655 ?
Cu5 Cu6 S2E 52.74(8) . 2_655 ?
S2A Cu6 Cu5 56.09(9) . . ?
S2A Cu6 S2E 114.44(12) . . ?
S2A Cu6 S2E 108.04(12) . 2_655 ?
S2E Cu6 Cu5 108.55(10) . . ?
S2E Cu6 S2E 96.50(12) . 2_655 ?
N4 Cu6 Cu5 122.9(3) . . ?
N4 Cu6 S2A 129.8(3) . . ?
N4 Cu6 S2E 84.1(3) . 2_655 ?
N4 Cu6 S2E 112.1(3) . . ?
S2A Cu7 Cu5 50.92(7) . . ?
S2C Cu7 Cu5 107.62(10) 2_655 . ?
S2C Cu7 S2A 100.30(12) 2_655 . ?
S2F Cu7 Cu5 54.06(9) . . ?
S2F Cu7 S2A 103.76(11) . . ?
S2F Cu7 S2C 112.70(12) . 2_655 ?
N1A Cu7 Cu5 121.9(3) . . ?
N1A Cu7 S2A 82.6(3) . . ?
N1A Cu7 S2C 114.0(3) . 2_655 ?
N1A Cu7 S2F 130.7(3) . . ?
Cu5 Cu8 S2F 50.34(8) 2_655 2_655 ?
S2B Cu8 Cu5 110.64(11) 2_655 2_655 ?
S2B Cu8 S2F 101.62(11) 2_655 2_655 ?
S2E Cu8 Cu5 55.95(9) . 2_655 ?
S2E Cu8 S2B 113.04(13) . 2_655 ?
S2E Cu8 S2F 105.38(11) . 2_655 ?
N1E Cu8 Cu5 119.2(3) . 2_655 ?
N1E Cu8 S2B 112.6(3) . 2_655 ?
N1E Cu8 S2E 131.6(3) . . ?
N1E Cu8 S2F 80.4(3) . 2_655 ?
Cu1 S1 Cu1 108.83(17) 2_655 . ?
Cu1 S1 Cu5 108.20(5) 2_655 . ?
Cu1 S1 Cu5 109.90(5) 2_655 2_655 ?
Cu1 S1 Cu5 109.90(5) . . ?
Cu1 S1 Cu5 108.20(5) . 2_655 ?
Cu5 S1 Cu5 111.76(16) . 2_655 ?
C1A S1A C4A 93.5(8) . . ?
C4B S1B C1B 89.4(8) . . ?
C1C S1C C4C 91.0(7) . . ?
C1D S1D C4D 92.5(10) . . ?
C1E S1E C4E 91.0(8) . . ?
C4F S1F C1F 94.1(8) . . ?
Cu4 S2A Cu5 113.94(13) 2_655 . ?
Cu4 S2A Cu6 123.71(14) 2_655 . ?
Cu4 S2A Cu7 78.55(10) 2_655 . ?
Cu5 S2A Cu7 65.24(9) . . ?
Cu6 S2A Cu5 69.12(10) . . ?
Cu6 S2A Cu7 134.30(14) . . ?
C7A S2A Cu4 115.8(5) . 2_655 ?
C7A S2A Cu5 115.2(5) . . ?
C7A S2A Cu6 110.9(5) . . ?
C7A S2A Cu7 86.9(4) . . ?
Cu1 S2B Cu8 111.92(13) . 2_655 ?
Cu4 S2B Cu1 72.67(12) . . ?
Cu4 S2B Cu8 124.88(15) . 2_655 ?
C7B S2B Cu1 107.8(4) . . ?
C7B S2B Cu4 109.0(4) . . ?
C7B S2B Cu8 119.8(4) . 2_655 ?
Cu1 S2C Cu4 63.81(9) . . ?
Cu3 S2C Cu1 70.54(10) . . ?
Cu3 S2C Cu4 134.30(15) . . ?
Cu3 S2C Cu7 125.53(16) . 2_655 ?
Cu7 S2C Cu1 113.02(14) 2_655 . ?
Cu7 S2C Cu4 76.76(10) 2_655 . ?
C7C S2C Cu1 111.7(4) . . ?
C7C S2C Cu3 108.7(5) . . ?
C7C S2C Cu4 86.8(5) . . ?
C7C S2C Cu7 117.9(5) . 2_655 ?
Cu1 S2D Cu3 63.30(9) . . ?
Cu2 S2D Cu1 72.85(11) . . ?
Cu2 S2D Cu3 136.15(14) . . ?
Cu3 S2D Cu1 114.09(15) 2_655 . ?
Cu3 S2D Cu2 120.87(15) 2_655 . ?
Cu3 S2D Cu3 80.01(12) 2_655 . ?
C7D S2D Cu1 113.2(4) . . ?
C7D S2D Cu2 108.9(5) . . ?
C7D S2D Cu3 88.4(5) . . ?
C7D S2D Cu3 118.6(4) . 2_655 ?
Cu5 S2E Cu6 63.15(9) 2_655 2_655 ?
Cu6 S2E Cu5 116.86(15) . 2_655 ?
Cu6 S2E Cu6 81.02(12) . 2_655 ?
Cu8 S2E Cu5 70.02(10) . 2_655 ?
Cu8 S2E Cu6 132.98(14) . 2_655 ?
Cu8 S2E Cu6 126.07(14) . . ?
C7E S2E Cu5 117.8(4) . 2_655 ?
C7E S2E Cu6 89.4(4) . 2_655 ?
C7E S2E Cu6 111.4(4) . . ?
C7E S2E Cu8 109.4(5) . . ?
Cu2 S2F Cu5 112.77(14) . . ?
Cu2 S2F Cu7 124.09(15) . . ?
Cu2 S2F Cu8 77.60(10) . 2_655 ?
Cu5 S2F Cu8 62.08(9) . 2_655 ?
Cu7 S2F Cu5 72.62(11) . . ?
Cu7 S2F Cu8 134.68(14) . 2_655 ?
C7F S2F Cu2 115.1(4) . . ?
C7F S2F Cu5 113.8(4) . . ?
C7F S2F Cu7 111.3(4) . . ?
C7F S2F Cu8 86.9(4) . 2_655 ?
C5A N1A Cu7 125.7(9) . . ?
C5A N1A C6A 117.1(10) . . ?
C6A N1A Cu7 116.7(8) . . ?
C5B N1B Cu2 130.7(10) . . ?
C5B N1B C6B 113.4(12) . . ?
C6B N1B Cu2 115.8(8) . . ?
C5C N1C Cu4 127.4(9) . . ?
C5C N1C C6C 115.0(11) . . ?
C6C N1C Cu4 116.9(8) . . ?
C5D N1D Cu3 124.2(10) . . ?
C5D N1D C6D 114.8(12) . . ?
C6D N1D Cu3 119.4(9) . . ?
C5E N1E Cu8 125.0(10) . . ?
C5E N1E C6F 114.2(11) . 2_655 ?
C6F N1E Cu8 118.9(8) 2_655 . ?
C5F N4 Cu6 124.9(10) . . ?
C5F N4 C6E 117.1(11) . 2_655 ?
C6E N4 Cu6 116.7(8) 2_655 . ?
S1A C1A H1A 124.9 . . ?
C2A C1A S1A 113.8(14) . . ?
C2A C1A H1A 121.3 . . ?
S1B C1B H1B 123.2 . . ?
C2B C1B S1B 110.1(12) . . ?
C2B C1B H1B 126.6 . . ?
S1C C1C H1C 122.8 . . ?
C2C C1C S1C 111.7(12) . . ?
C2C C1C H1C 125.4 . . ?
S1D C1D H1D 123.4 . . ?
C2D C1D S1D 111.0(16) . . ?
C2D C1D H1D 125.5 . . ?
S1E C1E H1E 124.1 . . ?
C2E C1E S1E 111.8(13) . . ?
C2E C1E H1E 124.1 . . ?
S1F C1F H1F 125.8 . . ?
C2F C1F S1F 108.6(14) . . ?
C2F C1F H1F 125.6 . . ?
C1A C2A H2A 123.5 . . ?
C1A C2A C3A 109.7(17) . . ?
C3A C2A H2A 126.7 . . ?
C1B C2B H2B 121.5 . . ?
C1B C2B C3B 117.0(18) . . ?
C3B C2B H2B 121.5 . . ?
C1C C2C H2C 122.7 . . ?
C3C C2C C1C 112.5(14) . . ?
C3C C2C H2C 124.7 . . ?
C1D C2D H2D 126.2 . . ?
C3D C2D C1D 111.5(18) . . ?
C3D C2D H2D 122.3 . . ?
C1E C2E H2E 120.2 . . ?
C3E C2E C1E 117.1(15) . . ?
C3E C2E H2E 122.6 . . ?
C1F C2F H2F 122.4 . . ?
C1F C2F C3F 115.2(14) . . ?
C3F C2F H2F 122.4 . . ?
C4A C3A C2A 111.7(16) . . ?
C4A C3A C13A 125.3(18) . . ?
C13A C3A C2A 122.3(16) . . ?
C2B C3B C4B 109.1(18) . . ?
C2B C3B C13B 124.4(18) . . ?
C4B C3B C13B 126.4(15) . . ?
C2C C3C C4C 113.4(15) . . ?
C2C C3C C13C 122.8(13) . . ?
C4C C3C C13C 123.6(14) . . ?
C2D C3D C13D 124.7(17) . . ?
C4D C3D C2D 118(2) . . ?
C4D C3D C13D 118(2) . . ?
C2E C3E C4E 108.8(15) . . ?
C2E C3E C13E 128.5(14) . . ?
C4E C3E C13E 122.7(13) . . ?
C2F C3F C13F 126.6(15) . . ?
C4F C3F C2F 111.5(15) . . ?
C4F C3F C13F 121.9(17) . . ?
C3A C4A S1A 110.8(12) . . ?
C3A C4A C5A 124.8(15) . . ?
C5A C4A S1A 124.4(11) . . ?
C3B C4B S1B 114.3(12) . . ?
C3B C4B C5B 123.9(15) . . ?
C5B C4B S1B 121.7(11) . . ?
C3C C4C S1C 111.4(12) . . ?
C3C C4C C5C 125.2(14) . . ?
C5C C4C S1C 123.5(11) . . ?
C3D C4D S1D 107.3(17) . . ?
C3D C4D C5D 131.0(18) . . ?
C5D C4D S1D 121.7(12) . . ?
C3E C4E S1E 111.3(10) . . ?
C3E C4E C5E 124.9(14) . . ?
C5E C4E S1E 123.6(11) . . ?
C3F C4F S1F 110.6(12) . . ?
C3F C4F C5F 126.2(14) . . ?
C5F C4F S1F 123.1(10) . . ?
N1A C5A C4A 127.1(12) . . ?
N1A C5A H5A 115.4 . . ?
C4A C5A H5A 117.5 . . ?
N1B C5B C4B 125.0(14) . . ?
N1B C5B H5B 117.5 . . ?
C4B C5B H5B 117.5 . . ?
N1C C5C C4C 125.7(12) . . ?
N1C C5C H5C 116.8 . . ?
C4C C5C H5C 117.6 . . ?
N1D C5D C4D 127.7(13) . . ?
N1D C5D H5D 115.7 . . ?
C4D C5D H5D 116.5 . . ?
N1E C5E C4E 125.0(14) . . ?
N1E C5E H5E 119.1 . . ?
C4E C5E H5E 115.9 . . ?
N4 C5F C4F 129.1(13) . . ?
N4 C5F H5F 116.6 . . ?
C4F C5F H5F 114.3 . . ?
N1A C6A C11A 120.5(11) . . ?
C7A C6A N1A 120.2(11) . . ?
C7A C6A C11A 119.3(12) . . ?
C7B C6B N1B 123.0(11) . . ?
C7B C6B C11B 117.7(11) . . ?
C11B C6B N1B 119.0(11) . . ?
C7C C6C N1C 120.9(11) . . ?
C7C C6C C11C 119.0(13) . . ?
C11C C6C N1C 120.0(12) . . ?
C7D C6D N1D 121.7(13) . . ?
C11D C6D N1D 118.9(14) . . ?
C11D C6D C7D 119.1(15) . . ?
C7E C6E N4 120.9(11) . 2_655 ?
C11E C6E N4 122.2(11) . 2_655 ?
C11E C6E C7E 116.9(13) . . ?
N1E C6F C7F 121.9(11) 2_655 . ?
N1E C6F C11F 120.5(12) 2_655 . ?
C11F C6F C7F 117.0(11) . . ?
C6A C7A S2A 124.0(10) . . ?
C8A C7A S2A 116.0(10) . . ?
C8A C7A C6A 119.9(12) . . ?
C6B C7B S2B 124.0(9) . . ?
C6B C7B C8B 119.7(12) . . ?
C8B C7B S2B 116.3(10) . . ?
C6C C7C S2C 123.7(10) . . ?
C6C C7C C8C 121.4(11) . . ?
C8C C7C S2C 114.9(11) . . ?
C6D C7D S2D 120.7(11) . . ?
C8D C7D S2D 118.9(11) . . ?
C8D C7D C6D 120.2(12) . . ?
C6E C7E S2E 123.1(10) . . ?
C8E C7E S2E 119.8(10) . . ?
C8E C7E C6E 117.1(11) . . ?
C6F C7F S2F 123.1(9) . . ?
C8F C7F S2F 118.5(9) . . ?
C8F C7F C6F 118.1(11) . . ?
C7A C8A H8A 119.2 . . ?
C7A C8A C9A 119.7(12) . . ?
C9A C8A H8A 121.1 . . ?
C7B C8B H8B 119.0 . . ?
C9B C8B C7B 121.3(13) . . ?
C9B C8B H8B 119.6 . . ?
C7C C8C H8C 122.2 . . ?
C9C C8C C7C 115.8(13) . . ?
C9C C8C H8C 121.8 . . ?
C7D C8D H8D 118.5 . . ?
C7D C8D C9D 121.0(15) . . ?
C9D C8D H8D 120.4 . . ?
C7E C8E H8E 117.0 . . ?
C7E C8E C9E 126.0(13) . . ?
C9E C8E H8E 117.0 . . ?
C7F C8F H8F 119.1 . . ?
C9F C8F C7F 124.1(12) . . ?
C9F C8F H8F 116.8 . . ?
C8A C9A H9A 119.6 . . ?
C10A C9A C8A 119.9(13) . . ?
C10A C9A H9A 120.4 . . ?
C8B C9B H9B 120.9 . . ?
C8B C9B C10B 118.3(13) . . ?
C10B C9B H9B 120.9 . . ?
C8C C9C H9C 118.7 . . ?
C10C C9C C8C 122.5(15) . . ?
C10C C9C H9C 118.8 . . ?
C8D C9D H9D 121.7 . . ?
C10D C9D C8D 118.6(17) . . ?
C10D C9D H9D 119.7 . . ?
C8E C9E H9E 122.3 . . ?
C10E C9E C8E 115.4(13) . . ?
C10E C9E H9E 122.3 . . ?
C8F C9F H9F 122.1 . . ?
C10F C9F C8F 119.3(12) . . ?
C10F C9F H9F 118.6 . . ?
C9A C10A C11A 120.6(13) . . ?
C9A C10A C12A 120.9(13) . . ?
C11A C10A C12A 118.4(13) . . ?
C9B C10B C11B 123.0(15) . . ?
C9B C10B C12B 116.2(15) . . ?
C11B C10B C12B 120.8(17) . . ?
C9C C10C C11C 121.8(15) . . ?
C9C C10C C12C 122.2(18) . . ?
C11C C10C C12C 115.7(17) . . ?
C9D C10D C11D 121.8(16) . . ?
C9D C10D C12D 120.4(19) . . ?
C11D C10D C12D 117.7(17) . . ?
C9E C10E C12E 116.4(13) . . ?
C11E C10E C9E 119.7(13) . . ?
C11E C10E C12E 123.9(13) . . ?
C9F C10F C11F 116.7(13) . . ?
C9F C10F C12F 123.0(11) . . ?
C11F C10F C12F 120.2(13) . . ?
C6A C11A H11A 119.8 . . ?
C10A C11A C6A 120.4(12) . . ?
C10A C11A H11A 119.8 . . ?
C6B C11B H11B 119.5 . . ?
C10B C11B C6B 118.9(14) . . ?
C10B C11B H11B 121.5 . . ?
C6C C11C H11C 120.0 . . ?
C10C C11C C6C 119.2(14) . . ?
C10C C11C H11C 120.8 . . ?
C6D C11D C10D 118.9(16) . . ?
C6D C11D H11D 120.6 . . ?
C10D C11D H11D 120.6 . . ?
C6E C11E H11E 117.8 . . ?
C10E C11E C6E 124.6(14) . . ?
C10E C11E H11E 117.5 . . ?
C6F C11F C10F 124.2(13) . . ?
C6F C11F H11F 117.9 . . ?
C10F C11F H11F 117.9 . . ?
F1A C12A C10A 113.1(13) . . ?
F2A C12A F1A 101.9(15) . . ?
F2A C12A C10A 113.0(14) . . ?
F3A C12A F1A 108.8(14) . . ?
F3A C12A F2A 103.5(13) . . ?
F3A C12A C10A 115.3(14) . . ?
F1B C12B C10B 109(2) . . ?
F2B C12B F1B 95(4) . . ?
F2B C12B F3B 105(3) . . ?
F2B C12B C10B 132(4) . . ?
F3B C12B F1B 97(3) . . ?
F3B C12B C10B 113(2) . . ?
F4B C12B C10B 107.2(17) . . ?
F5B C12B F4B 95(2) . . ?
F5B C12B F6B 112(2) . . ?
F5B C12B C10B 121(2) . . ?
F6B C12B F4B 102(3) . . ?
F6B C12B C10B 115(2) . . ?
F1C C12C F3C 100(2) . . ?
F1C C12C C10C 114(2) . . ?
F2C C12C F1C 102(2) . . ?
F2C C12C F3C 106(2) . . ?
F2C C12C C10C 119(2) . . ?
F3C C12C C10C 113(2) . . ?
F4C C12C F5C 96(3) . . ?
F4C C12C C10C 112(3) . . ?
F5C C12C C10C 122(2) . . ?
F6C C12C F4C 104(3) . . ?
F6C C12C F5C 100(2) . . ?
F6C C12C C10C 119(2) . . ?
F1D C12D F2D 102(2) . . ?
F1D C12D C10D 113(2) . . ?
F2D C12D C10D 111(2) . . ?
F3D C12D F1D 104(2) . . ?
F3D C12D F2D 108(2) . . ?
F3D C12D C10D 117(2) . . ?
F4D C12D F5D 115(5) . . ?
F4D C12D F6D 116(5) . . ?
F4D C12D C10D 112(3) . . ?
F5D C12D C10D 109(3) . . ?
F6D C12D F5D 96(5) . . ?
F6D C12D C10D 107(3) . . ?
F1E C12E F2E 107.9(13) . . ?
F1E C12E F3E 106.9(13) . . ?
F1E C12E C10E 113.2(12) . . ?
F2E C12E F3E 105.8(11) . . ?
F2E C12E C10E 112.1(12) . . ?
F3E C12E C10E 110.5(12) . . ?
F1F C12F F2F 109.7(11) . . ?
F1F C12F F3F 104.7(10) . . ?
F1F C12F C10F 112.8(12) . . ?
F2F C12F F3F 105.1(11) . . ?
F2F C12F C10F 113.4(10) . . ?
F3F C12F C10F 110.4(12) . . ?
C3A C13A H13A 108.6 . . ?
C3A C13A H13B 110.1 . . ?
C3A C13A H13C 109.5 . . ?
H13A C13A H13B 109.5 . . ?
H13A C13A H13C 109.6 . . ?
H13B C13A H13C 109.6 . . ?
C3B C13B H13D 109.5 . . ?
C3B C13B H13E 109.5 . . ?
C3B C13B H13F 109.5 . . ?
H13D C13B H13E 109.5 . . ?
H13D C13B H13F 109.5 . . ?
H13E C13B H13F 109.5 . . ?
C3C C13C H13G 109.5 . . ?
C3C C13C H13H 109.5 . . ?
C3C C13C H13I 109.5 . . ?
H13G C13C H13H 109.5 . . ?
H13G C13C H13I 109.5 . . ?
H13H C13C H13I 109.5 . . ?
C3D C13D H13J 109.5 . . ?
C3D C13D H13K 109.5 . . ?
C3D C13D H13L 109.5 . . ?
H13J C13D H13K 109.5 . . ?
H13J C13D H13L 109.5 . . ?
H13K C13D H13L 109.5 . . ?
C3E C13E H13M 109.5 . . ?
C3E C13E H13N 109.5 . . ?
C3E C13E H13O 109.5 . . ?
H13M C13E H13N 109.5 . . ?
H13M C13E H13O 109.5 . . ?
H13N C13E H13O 109.5 . . ?
C3F C13F H13P 108.5 . . ?
C3F C13F H13Q 107.0 . . ?
C3F C13F H13R 113.0 . . ?
H13P C13F H13Q 109.5 . . ?
H13P C13F H13R 109.5 . . ?
H13Q C13F H13R 109.3 . . ?
O1 Cl1 O2 106.8(17) . . ?
O1 Cl1 O3 114.1(16) . . ?
O3 Cl1 O2 107.3(16) . . ?
O4 Cl1 O1 108.2(16) . . ?
O4 Cl1 O2 111.5(15) . . ?
O4 Cl1 O3 108.9(16) . . ?
H1TA C1T H1TB 109.5 . . ?
H1TA C1T H1TC 109.5 . . ?
H1TB C1T H1TC 109.5 . . ?
C2T C1T H1TA 109.5 . . ?
C2T C1T H1TB 109.5 . . ?
C2T C1T H1TC 109.5 . . ?
C3T C2T C1T 118.7(13) . . ?
C7T C2T C1T 124.3(14) . . ?
C7T C2T C3T 117.0(12) . . ?
C2T C3T H3T 119.0 . . ?
C4T C3T C2T 122.0(13) . . ?
C4T C3T H3T 119.0 . . ?
C3T C4T H4T 120.1 . . ?
C3T C4T C5T 119.8(13) . . ?
C5T C4T H4T 120.1 . . ?
C4T C5T H5T 120.4 . . ?
C6T C5T C4T 119.2(13) . . ?
C6T C5T H5T 120.4 . . ?
C5T C6T H6T 119.9 . . ?
C5T C6T C7T 120.1(13) . . ?
C7T C6T H6T 119.9 . . ?
C2T C7T H7T 119.2 . . ?
C6T C7T C2T 121.6(13) . . ?
C6T C7T H7T 119.2 . . ?
H8TA C8T H8TB 109.5 . . ?
H8TA C8T H8TC 109.5 . . ?
H8TB C8T H8TC 109.5 . . ?
C9T C8T H8TA 109.5 . . ?
C9T C8T H8TB 109.5 . . ?
C9T C8T H8TC 109.5 . . ?
C10T C9T C8T 118.8(14) . . ?
C10T C9T C14T 118.3(12) . . ?
C14T C9T C8T 122.9(14) . . ?
C9T C10T H10T 120.2 . . ?
C9T C10T C11T 119.7(13) . . ?
C11T C10T H10T 120.2 . . ?
C10T C11T H11T 119.1 . . ?
C12T C11T C10T 121.7(13) . . ?
C12T C11T H11T 119.1 . . ?
C11T C12T H12T 120.5 . . ?
C11T C12T C13T 119.0(13) . . ?
C13T C12T H12T 120.5 . . ?
C12T C13T H13T 120.5 . . ?
C12T C13T C14T 119.1(12) . . ?
C14T C13T H13T 120.5 . . ?
C9T C14T H14T 119.2 . . ?
C13T C14T C9T 121.7(13) . . ?
C13T C14T H14T 119.2 . . ?

loop_
_geom_bond_atom_site_label_1
_geom_bond_atom_site_label_2
_geom_bond_distance
_geom_bond_site_symmetry_2
_geom_bond_publ_flag
Cu1 Cu2 2.732(2) . ?
Cu1 Cu3 2.664(2) . ?
Cu1 Cu4 2.708(2) . ?
Cu1 S1 2.488(3) . ?
Cu1 S2B 2.302(4) . ?
Cu1 S2C 2.344(3) . ?
Cu1 S2D 2.333(3) . ?
Cu2 S2D 2.268(4) . ?
Cu2 S2F 2.243(3) . ?
Cu2 N1B 1.955(11) . ?
Cu3 S2C 2.268(3) . ?
Cu3 S2D 2.254(4) 2_655 ?
Cu3 S2D 2.707(4) . ?
Cu3 N1D 1.975(11) . ?
Cu4 S2A 2.269(3) 2_655 ?
Cu4 S2B 2.267(4) . ?
Cu4 S2C 2.740(4) . ?
Cu4 N1C 1.998(9) . ?
Cu5 Cu6 2.607(2) . ?
Cu5 Cu7 2.709(2) . ?
Cu5 Cu8 2.638(2) 2_655 ?
Cu5 S1 2.572(3) . ?
Cu5 S2A 2.316(3) . ?
Cu5 S2E 2.326(3) 2_655 ?
Cu5 S2F 2.298(3) . ?
Cu6 S2A 2.280(3) . ?
Cu6 S2E 2.629(3) 2_655 ?
Cu6 S2E 2.319(4) . ?
Cu6 N4 1.993(10) . ?
Cu7 S2A 2.678(3) . ?
Cu7 S2C 2.299(4) 2_655 ?
Cu7 S2F 2.277(3) . ?
Cu7 N1A 1.986(9) . ?
Cu8 S2B 2.309(3) 2_655 ?
Cu8 S2E 2.272(4) . ?
Cu8 S2F 2.760(3) 2_655 ?
Cu8 N1E 1.998(11) . ?
S1A C1A 1.691(17) . ?
S1A C4A 1.733(16) . ?
S1B C1B 1.736(16) . ?
S1B C4B 1.695(17) . ?
S1C C1C 1.710(15) . ?
S1C C4C 1.733(16) . ?
S1D C1D 1.725(17) . ?
S1D C4D 1.758(18) . ?
S1E C1E 1.638(15) . ?
S1E C4E 1.747(15) . ?
S1F C1F 1.757(16) . ?
S1F C4F 1.741(13) . ?
S2A C7A 1.770(13) . ?
S2B C7B 1.783(13) . ?
S2C C7C 1.810(12) . ?
S2D C7D 1.828(12) . ?
S2E C7E 1.755(11) . ?
S2F C7F 1.754(13) . ?
F1A C12A 1.312(18) . ?
F1B C12B 1.48(3) . ?
F1C C12C 1.36(3) . ?
F1D C12D 1.35(3) . ?
F1E C12E 1.275(16) . ?
F1F C12F 1.334(14) . ?
F2A C12A 1.313(19) . ?
F2B C12B 1.26(3) . ?
F2C C12C 1.33(3) . ?
F2D C12D 1.37(3) . ?
F2E C12E 1.350(17) . ?
F2F C12F 1.349(15) . ?
F3A C12A 1.298(17) . ?
F3B C12B 1.37(3) . ?
F3C C12C 1.38(3) . ?
F3D C12D 1.34(3) . ?
F3E C12E 1.353(16) . ?
F3F C12F 1.356(15) . ?
F4B C12B 1.49(3) . ?
F4C C12C 1.36(3) . ?
F4D C12D 1.34(3) . ?
F5B C12B 1.26(2) . ?
F5C C12C 1.37(3) . ?
F5D C12D 1.37(3) . ?
F6B C12B 1.32(3) . ?
F6C C12C 1.33(3) . ?
F6D C12D 1.36(3) . ?
N1A C5A 1.280(15) . ?
N1A C6A 1.418(15) . ?
N1B C5B 1.241(16) . ?
N1B C6B 1.423(14) . ?
N1C C5C 1.271(15) . ?
N1C C6C 1.441(17) . ?
N1D C5D 1.249(16) . ?
N1D C6D 1.415(18) . ?
N1E C5E 1.306(17) . ?
N1E C6F 1.390(15) 2_655 ?
N4 C5F 1.232(16) . ?
N4 C6E 1.431(16) 2_655 ?
C1A H1A 0.9496 . ?
C1A C2A 1.38(2) . ?
C1B H1B 0.9503 . ?
C1B C2B 1.34(2) . ?
C1C H1C 0.9505 . ?
C1C C2C 1.40(2) . ?
C1D H1D 0.9504 . ?
C1D C2D 1.39(3) . ?
C1E H1E 0.9500 . ?
C1E C2E 1.35(2) . ?
C1F H1F 0.9491 . ?
C1F C2F 1.39(2) . ?
C2A H2A 0.9496 . ?
C2A C3A 1.51(3) . ?
C2B H2B 0.9500 . ?
C2B C3B 1.35(2) . ?
C2C H2C 0.9504 . ?
C2C C3C 1.37(2) . ?
C2D H2D 0.9483 . ?
C2D C3D 1.37(3) . ?
C2E H2E 0.9502 . ?
C2E C3E 1.35(2) . ?
C2F H2F 0.9500 . ?
C2F C3F 1.46(2) . ?
C3A C4A 1.39(2) . ?
C3A C13A 1.47(2) . ?
C3B C4B 1.38(2) . ?
C3B C13B 1.48(3) . ?
C3C C4C 1.382(19) . ?
C3C C13C 1.49(2) . ?
C3D C4D 1.37(2) . ?
C3D C13D 1.60(3) . ?
C3E C4E 1.387(19) . ?
C3E C13E 1.51(2) . ?
C3F C4F 1.403(19) . ?
C3F C13F 1.49(2) . ?
C4A C5A 1.403(18) . ?
C4B C5B 1.506(19) . ?
C4C C5C 1.434(19) . ?
C4D C5D 1.45(2) . ?
C4E C5E 1.442(18) . ?
C4F C5F 1.44(2) . ?
C5A H5A 0.9497 . ?
C5B H5B 0.9500 . ?
C5C H5C 0.9494 . ?
C5D H5D 0.9504 . ?
C5E H5E 0.9497 . ?
C5F H5F 0.9522 . ?
C6A C7A 1.406(17) . ?
C6A C11A 1.427(17) . ?
C6B C7B 1.395(18) . ?
C6B C11B 1.405(18) . ?
C6C C7C 1.386(19) . ?
C6C C11C 1.401(19) . ?
C6D C7D 1.39(2) . ?
C6D C11D 1.37(2) . ?
C6E C7E 1.426(17) . ?
C6E C11E 1.373(17) . ?
C6F C7F 1.414(18) . ?
C6F C11F 1.399(17) . ?
C7A C8A 1.395(17) . ?
C7B C8B 1.407(16) . ?
C7C C8C 1.439(19) . ?
C7D C8D 1.368(18) . ?
C7E C8E 1.352(18) . ?
C7F C8F 1.407(17) . ?
C8A H8A 0.9510 . ?
C8A C9A 1.451(18) . ?
C8B H8B 0.9494 . ?
C8B C9B 1.344(19) . ?
C8C H8C 0.9503 . ?
C8C C9C 1.41(2) . ?
C8D H8D 0.9504 . ?
C8D C9D 1.38(2) . ?
C8E H8E 0.9500 . ?
C8E C9E 1.408(18) . ?
C8F H8F 0.9507 . ?
C8F C9F 1.391(19) . ?
C9A H9A 0.9498 . ?
C9A C10A 1.362(19) . ?
C9B H9B 0.9500 . ?
C9B C10B 1.36(2) . ?
C9C H9C 0.9498 . ?
C9C C10C 1.32(2) . ?
C9D H9D 0.9497 . ?
C9D C10D 1.34(2) . ?
C9E H9E 0.9500 . ?
C9E C10E 1.379(18) . ?
C9F H9F 0.9498 . ?
C9F C10F 1.383(19) . ?
C10A C11A 1.399(18) . ?
C10A C12A 1.452(19) . ?
C10B C11B 1.374(19) . ?
C10B C12B 1.51(3) . ?
C10C C11C 1.40(2) . ?
C10C C12C 1.42(2) . ?
C10D C11D 1.41(2) . ?
C10D C12D 1.49(3) . ?
C10E C11E 1.370(18) . ?
C10E C12E 1.514(19) . ?
C10F C11F 1.444(16) . ?
C10F C12F 1.474(19) . ?
C11A H11A 0.9500 . ?
C11B H11B 0.9499 . ?
C11C H11C 0.9495 . ?
C11D H11D 0.9500 . ?
C11E H11E 0.9510 . ?
C11F H11F 0.9500 . ?
C13A H13A 0.9804 . ?
C13A H13B 0.9807 . ?
C13A H13C 0.9778 . ?
C13B H13D 0.9800 . ?
C13B H13E 0.9800 . ?
C13B H13F 0.9800 . ?
C13C H13G 0.9800 . ?
C13C H13H 0.9800 . ?
C13C H13I 0.9800 . ?
C13D H13J 0.9800 . ?
C13D H13K 0.9800 . ?
C13D H13L 0.9800 . ?
C13E H13M 0.9800 . ?
C13E H13N 0.9800 . ?
C13E H13O 0.9800 . ?
C13F H13P 0.9786 . ?
C13F H13Q 0.9801 . ?
C13F H13R 0.9809 . ?
Cl1 O1 1.435(13) . ?
Cl1 O2 1.459(13) . ?
Cl1 O3 1.439(13) . ?
Cl1 O4 1.435(13) . ?
C1T H1TA 0.9800 . ?
C1T H1TB 0.9800 . ?
C1T H1TC 0.9800 . ?
C1T C2T 1.524(15) . ?
C2T C3T 1.391(11) . ?
C2T C7T 1.389(11) . ?
C3T H3T 0.9500 . ?
C3T C4T 1.378(11) . ?
C4T H4T 0.9500 . ?
C4T C5T 1.385(11) . ?
C5T H5T 0.9500 . ?
C5T C6T 1.377(11) . ?
C6T H6T 0.9500 . ?
C6T C7T 1.385(11) . ?
C7T H7T 0.9500 . ?
C8T H8TA 0.9800 . ?
C8T H8TB 0.9800 . ?
C8T H8TC 0.9800 . ?
C8T C9T 1.513(16) . ?
C9T C10T 1.371(11) . ?
C9T C14T 1.379(11) . ?
C10T H10T 0.9500 . ?
C10T C11T 1.372(11) . ?
C11T H11T 0.9500 . ?
C11T C12T 1.365(11) . ?
C12T H12T 0.9500 . ?
C12T C13T 1.369(11) . ?
C13T H13T 0.9500 . ?
C13T C14T 1.377(11) . ?
C14T H14T 0.9500 . ?

loop_
_geom_torsion_atom_site_label_1
_geom_torsion_atom_site_label_2
_geom_torsion_atom_site_label_3
_geom_torsion_atom_site_label_4
_geom_torsion
_geom_torsion_site_symmetry_1
_geom_torsion_site_symmetry_2
_geom_torsion_site_symmetry_3
_geom_torsion_site_symmetry_4
_geom_torsion_publ_flag
Cu1 S2B C7B C6B 76.5(12) . . . . ?
Cu1 S2B C7B C8B -105.1(10) . . . . ?
Cu1 S2C C7C C6C 77.2(12) . . . . ?
Cu1 S2C C7C C8C -104.0(10) . . . . ?
Cu1 S2D C7D C6D 77.7(11) . . . . ?
Cu1 S2D C7D C8D -107.3(10) . . . . ?
Cu2 S2D C7D C6D 156.6(10) . . . . ?
Cu2 S2D C7D C8D -28.5(11) . . . . ?
Cu2 S2F C7F C6F -52.3(11) . . . . ?
Cu2 S2F C7F C8F 120.6(9) . . . . ?
Cu2 N1B C5B C4B -13(2) . . . . ?
Cu2 N1B C6B C7B -32.5(16) . . . . ?
Cu2 N1B C6B C11B 141.0(12) . . . . ?
Cu3 S2C C7C C6C 153.1(11) . . . . ?
Cu3 S2C C7C C8C -28.1(11) . . . . ?
Cu3 S2D C7D C6D -59.9(12) 2_655 . . . ?
Cu3 S2D C7D C6D 17.8(11) . . . . ?
Cu3 S2D C7D C8D 115.0(10) 2_655 . . . ?
Cu3 S2D C7D C8D -167.3(11) . . . . ?
Cu3 N1D C5D C4D -22(2) . . . . ?
Cu3 N1D C6D C7D -24.9(18) . . . . ?
Cu3 N1D C6D C11D 150.0(11) . . . . ?
Cu4 S2A C7A C6A -55.3(13) 2_655 . . . ?
Cu4 S2A C7A C8A 120.8(10) 2_655 . . . ?
Cu4 S2B C7B C6B 153.7(10) . . . . ?
Cu4 S2B C7B C8B -27.9(12) . . . . ?
Cu4 S2C C7C C6C 17.1(12) . . . . ?
Cu4 S2C C7C C8C -164.1(10) . . . . ?
Cu4 N1C C5C C4C -19(2) . . . . ?
Cu4 N1C C6C C7C -29.1(16) . . . . ?
Cu4 N1C C6C C11C 148.5(11) . . . . ?
Cu5 S2A C7A C6A 81.2(13) . . . . ?
Cu5 S2A C7A C8A -102.7(11) . . . . ?
Cu5 S2E C7E C6E 74.6(11) 2_655 . . . ?
Cu5 S2E C7E C8E -106.6(9) 2_655 . . . ?
Cu5 S2F C7F C6F 80.0(11) . . . . ?
Cu5 S2F C7F C8F -107.1(9) . . . . ?
Cu6 S2A C7A C6A 157.1(11) . . . . ?
Cu6 S2A C7A C8A -26.8(12) . . . . ?
Cu6 S2E C7E C6E -64.4(10) . . . . ?
Cu6 S2E C7E C6E 15.7(10) 2_655 . . . ?
Cu6 S2E C7E C8E -165.5(10) 2_655 . . . ?
Cu6 S2E C7E C8E 114.4(10) . . . . ?
Cu6 N4 C5F C4F -22(2) . . . . ?
Cu7 S2A C7A C6A 20.4(12) . . . . ?
Cu7 S2A C7A C8A -163.5(11) . . . . ?
Cu7 S2C C7C C6C -56.1(13) 2_655 . . . ?
Cu7 S2C C7C C8C 122.7(10) 2_655 . . . ?
Cu7 S2F C7F C6F 159.7(9) . . . . ?
Cu7 S2F C7F C8F -27.3(11) . . . . ?
Cu7 N1A C5A C4A -16(2) . . . . ?
Cu7 N1A C6A C7A -23.9(16) . . . . ?
Cu7 N1A C6A C11A 156.8(10) . . . . ?
Cu8 S2B C7B C6B -53.0(13) 2_655 . . . ?
Cu8 S2B C7B C8B 125.4(10) 2_655 . . . ?
Cu8 S2E C7E C6E 151.7(9) . . . . ?
Cu8 S2E C7E C8E -29.5(11) . . . . ?
Cu8 S2F C7F C6F 22.4(10) 2_655 . . . ?
Cu8 S2F C7F C8F -164.6(10) 2_655 . . . ?
Cu8 N1E C5E C4E -24.8(18) . . . . ?
S1A C1A C2A C3A -7(2) . . . . ?
S1A C4A C5A N1A -16(2) . . . . ?
S1B C1B C2B C3B 3(2) . . . . ?
S1B C4B C5B N1B -16(2) . . . . ?
S1C C1C C2C C3C -3.4(19) . . . . ?
S1C C4C C5C N1C -15(2) . . . . ?
S1D C1D C2D C3D 2(3) . . . . ?
S1D C4D C5D N1D -13(2) . . . . ?
S1E C1E C2E C3E 0(2) . . . . ?
S1E C4E C5E N1E -11.9(19) . . . . ?
S1F C1F C2F C3F 0.8(18) . . . . ?
S1F C4F C5F N4 -5(2) . . . . ?
S2A C7A C8A C9A -172.3(10) . . . . ?
S2B C7B C8B C9B 176.5(13) . . . . ?
S2C C7C C8C C9C 177.0(12) . . . . ?
S2D C7D C8D C9D 179.8(12) . . . . ?
S2E C7E C8E C9E -173.8(10) . . . . ?
S2F C7F C8F C9F -173.2(10) . . . . ?
N1A C6A C7A S2A -4.4(19) . . . . ?
N1A C6A C7A C8A 179.6(12) . . . . ?
N1A C6A C11A C10A 178.6(12) . . . . ?
N1B C6B C7B S2B 3.0(19) . . . . ?
N1B C6B C7B C8B -175.4(13) . . . . ?
N1B C6B C11B C10B 178.2(15) . . . . ?
N1C C6C C7C S2C 1.3(19) . . . . ?
N1C C6C C7C C8C -177.4(12) . . . . ?
N1C C6C C11C C10C -178.6(14) . . . . ?
N1D C6D C7D S2D -2.1(19) . . . . ?
N1D C6D C7D C8D -176.9(13) . . . . ?
N1D C6D C11D C10D 179.8(14) . . . . ?
N1E C6F C7F S2F -9.5(17) 2_655 . . . ?
N1E C6F C7F C8F 177.6(11) 2_655 . . . ?
N1E C6F C11F C10F -179.5(12) 2_655 . . . ?
N4 C6E C7E S2E -2.7(16) 2_655 . . . ?
N4 C6E C7E C8E 178.5(11) 2_655 . . . ?
N4 C6E C11E C10E 177.8(11) 2_655 . . . ?
C1A S1A C4A C3A 0.6(14) . . . . ?
C1A S1A C4A C5A -177.0(14) . . . . ?
C1A C2A C3A C4A 8(2) . . . . ?
C1A C2A C3A C13A 178.7(19) . . . . ?
C1B S1B C4B C3B 0.2(13) . . . . ?
C1B S1B C4B C5B -175.8(12) . . . . ?
C1B C2B C3B C4B -2(3) . . . . ?
C1B C2B C3B C13B -179(2) . . . . ?
C1C S1C C4C C3C 1.0(12) . . . . ?
C1C S1C C4C C5C -178.0(13) . . . . ?
C1C C2C C3C C4C 4(2) . . . . ?
C1C C2C C3C C13C 179.6(15) . . . . ?
C1D S1D C4D C3D 1.4(15) . . . . ?
C1D S1D C4D C5D -177.0(14) . . . . ?
C1D C2D C3D C4D -1(3) . . . . ?
C1D C2D C3D C13D 180(2) . . . . ?
C1E S1E C4E C3E 1.1(11) . . . . ?
C1E S1E C4E C5E -174.2(13) . . . . ?
C1E C2E C3E C4E 1(2) . . . . ?
C1E C2E C3E C13E -176.8(15) . . . . ?
C1F S1F C4F C3F -0.3(12) . . . . ?
C1F S1F C4F C5F -177.1(12) . . . . ?
C1F C2F C3F C4F -1.1(19) . . . . ?
C1F C2F C3F C13F 179.7(16) . . . . ?
C2A C3A C4A S1A -4.7(19) . . . . ?
C2A C3A C4A C5A 172.9(15) . . . . ?
C2B C3B C4B S1B 1(2) . . . . ?
C2B C3B C4B C5B 177.0(15) . . . . ?
C2C C3C C4C S1C -3.2(18) . . . . ?
C2C C3C C4C C5C 175.8(15) . . . . ?
C2D C3D C4D S1D 0(2) . . . . ?
C2D C3D C4D C5D 177.9(18) . . . . ?
C2E C3E C4E S1E -1.5(15) . . . . ?
C2E C3E C4E C5E 173.8(13) . . . . ?
C2F C3F C4F S1F 0.8(16) . . . . ?
C2F C3F C4F C5F 177.4(13) . . . . ?
C3A C4A C5A N1A 167.1(16) . . . . ?
C3B C4B C5B N1B 168.1(15) . . . . ?
C3C C4C C5C N1C 166.2(15) . . . . ?
C3D C4D C5D N1D 169.0(18) . . . . ?
C3E C4E C5E N1E 173.4(13) . . . . ?
C3F C4F C5F N4 178.8(14) . . . . ?
C4A S1A C1A C2A 4.1(15) . . . . ?
C4B S1B C1B C2B -1.5(15) . . . . ?
C4C S1C C1C C2C 1.3(13) . . . . ?
C4D S1D C1D C2D -2.1(17) . . . . ?
C4E S1E C1E C2E -0.5(13) . . . . ?
C4F S1F C1F C2F -0.3(13) . . . . ?
C5A N1A C6A C7A 148.9(14) . . . . ?
C5A N1A C6A C11A -30.4(18) . . . . ?
C5B N1B C6B C7B 145.1(14) . . . . ?
C5B N1B C6B C11B -41.3(18) . . . . ?
C5C N1C C6C C7C 142.3(14) . . . . ?
C5C N1C C6C C11C -40.1(19) . . . . ?
C5D N1D C6D C7D 141.1(14) . . . . ?
C5D N1D C6D C11D -43.9(19) . . . . ?
C6A N1A C5A C4A 171.6(14) . . . . ?
C6A C7A C8A C9A 4(2) . . . . ?
C6B N1B C5B C4B 170.0(12) . . . . ?
C6B C7B C8B C9B -5(2) . . . . ?
C6C N1C C5C C4C 170.2(14) . . . . ?
C6C C7C C8C C9C -4(2) . . . . ?
C6D N1D C5D C4D 172.6(14) . . . . ?
C6D C7D C8D C9D -5(2) . . . . ?
C6E N4 C5F C4F 171.5(13) 2_655 . . . ?
C6E C7E C8E C9E 5.1(19) . . . . ?
C6F N1E C5E C4E 171.1(12) 2_655 . . . ?
C6F C7F C8F C9F 0.1(19) . . . . ?
C7A C6A C11A C10A -1(2) . . . . ?
C7A C8A C9A C10A -5(2) . . . . ?
C7B C6B C11B C10B -8(2) . . . . ?
C7B C8B C9B C10B -4(3) . . . . ?
C7C C6C C11C C10C -1(2) . . . . ?
C7C C8C C9C C10C -1(3) . . . . ?
C7D C6D C11D C10D -5(2) . . . . ?
C7D C8D C9D C10D -1(2) . . . . ?
C7E C6E C11E C10E -3.4(19) . . . . ?
C7E C8E C9E C10E -6(2) . . . . ?
C7F C6F C11F C10F -7.8(19) . . . . ?
C7F C8F C9F C10F -5(2) . . . . ?
C8A C9A C10A C11A 3(2) . . . . ?
C8A C9A C10A C12A -173.7(14) . . . . ?
C8B C9B C10B C11B 8(3) . . . . ?
C8B C9B C10B C12B -172.0(18) . . . . ?
C8C C9C C10C C11C 5(3) . . . . ?
C8C C9C C10C C12C 177.9(17) . . . . ?
C8D C9D C10D C11D 4(3) . . . . ?
C8D C9D C10D C12D -179.8(19) . . . . ?
C8E C9E C10E C11E 1.8(18) . . . . ?
C8E C9E C10E C12E -178.9(12) . . . . ?
C8F C9F C10F C11F 3.3(18) . . . . ?
C8F C9F C10F C12F -179.7(13) . . . . ?
C9A C10A C11A C6A -1(2) . . . . ?
C9A C10A C12A F1A 108.8(18) . . . . ?
C9A C10A C12A F2A -136.1(16) . . . . ?
C9A C10A C12A F3A -17(2) . . . . ?
C9B C10B C11B C6B -2(3) . . . . ?
C9B C10B C12B F1B 160(3) . . . . ?
C9B C10B C12B F2B -84(5) . . . . ?
C9B C10B C12B F3B 54(4) . . . . ?
C9B C10B C12B F4B -133(2) . . . . ?
C9B C10B C12B F5B -26(4) . . . . ?
C9B C10B C12B F6B 114(3) . . . . ?
C9C C10C C11C C6C -4(3) . . . . ?
C9C C10C C12C F1C 141(3) . . . . ?
C9C C10C C12C F2C -98(3) . . . . ?
C9C C10C C12C F3C 27(4) . . . . ?
C9C C10C C12C F4C 112(4) . . . . ?
C9C C10C C12C F5C -136(4) . . . . ?
C9C C10C C12C F6C -10(4) . . . . ?
C9D C10D C11D C6D -1(3) . . . . ?
C9D C10D C12D F1D -67(3) . . . . ?
C9D C10D C12D F2D 47(3) . . . . ?
C9D C10D C12D F3D 173(2) . . . . ?
C9D C10D C12D F4D -120(5) . . . . ?
C9D C10D C12D F5D 9(5) . . . . ?
C9D C10D C12D F6D 112(5) . . . . ?
C9E C10E C11E C6E 3(2) . . . . ?
C9E C10E C12E F1E -67.2(18) . . . . ?
C9E C10E C12E F2E 55.2(16) . . . . ?
C9E C10E C12E F3E 173.0(12) . . . . ?
C9F C10F C11F C6F 3.1(19) . . . . ?
C9F C10F C12F F1F 31.8(18) . . . . ?
C9F C10F C12F F2F 157.2(12) . . . . ?
C9F C10F C12F F3F -85.0(16) . . . . ?
C11A C6A C7A S2A 174.9(10) . . . . ?
C11A C6A C7A C8A -1(2) . . . . ?
C11A C10A C12A F1A -68(2) . . . . ?
C11A C10A C12A F2A 47(2) . . . . ?
C11A C10A C12A F3A 165.5(14) . . . . ?
C11B C6B C7B S2B -170.6(11) . . . . ?
C11B C6B C7B C8B 11(2) . . . . ?
C11B C10B C12B F1B -20(4) . . . . ?
C11B C10B C12B F2B 96(4) . . . . ?
C11B C10B C12B F3B -126(3) . . . . ?
C11B C10B C12B F4B 47(3) . . . . ?
C11B C10B C12B F5B 154(3) . . . . ?
C11B C10B C12B F6B -66(4) . . . . ?
C11C C6C C7C S2C -176.4(11) . . . . ?
C11C C6C C7C C8C 5(2) . . . . ?
C11C C10C C12C F1C -45(3) . . . . ?
C11C C10C C12C F2C 75(3) . . . . ?
C11C C10C C12C F3C -159(3) . . . . ?
C11C C10C C12C F4C -75(4) . . . . ?
C11C C10C C12C F5C 38(4) . . . . ?
C11C C10C C12C F6C 163(3) . . . . ?
C11D C6D C7D S2D -177.0(11) . . . . ?
C11D C6D C7D C8D 8(2) . . . . ?
C11D C10D C12D F1D 110(2) . . . . ?
C11D C10D C12D F2D -136(2) . . . . ?
C11D C10D C12D F3D -11(3) . . . . ?
C11D C10D C12D F4D 57(5) . . . . ?
C11D C10D C12D F5D -175(4) . . . . ?
C11D C10D C12D F6D -71(5) . . . . ?
C11E C6E C7E S2E 178.5(9) . . . . ?
C11E C6E C7E C8E -0.4(17) . . . . ?
C11E C10E C12E F1E 112.0(16) . . . . ?
C11E C10E C12E F2E -125.6(14) . . . . ?
C11E C10E C12E F3E -7.8(19) . . . . ?
C11F C6F C7F S2F 179.0(9) . . . . ?
C11F C6F C7F C8F 6.0(17) . . . . ?
C11F C10F C12F F1F -151.4(12) . . . . ?
C11F C10F C12F F2F -25.9(18) . . . . ?
C11F C10F C12F F3F 91.8(14) . . . . ?
C12A C10A C11A C6A 176.7(13) . . . . ?
C12B C10B C11B C6B 178.2(18) . . . . ?
C12C C10C C11C C6C -177.6(16) . . . . ?
C12D C10D C11D C6D -177.4(18) . . . . ?
C12E C10E C11E C6E -176.5(12) . . . . ?
C12F C10F C11F C6F -174.0(13) . . . . ?
C13A C3A C4A S1A -175.5(17) . . . . ?
C13A C3A C4A C5A 2(3) . . . . ?
C13B C3B C4B S1B 177.8(17) . . . . ?
C13B C3B C4B C5B -6(3) . . . . ?
C13C C3C C4C S1C -178.6(13) . . . . ?
C13C C3C C4C C5C 0(3) . . . . ?
C13D C3D C4D S1D 178.6(17) . . . . ?
C13D C3D C4D C5D -3(3) . . . . ?
C13E C3E C4E S1E 176.7(12) . . . . ?
C13E C3E C4E C5E -8(2) . . . . ?
C13F C3F C4F S1F -179.9(13) . . . . ?
C13F C3F C4F C5F -3(2) . . . . ?
C1T C2T C3T C4T 179.2(17) . . . . ?
C1T C2T C7T C6T -179.9(17) . . . . ?
C2T C3T C4T C5T 4(3) . . . . ?
C3T C2T C7T C6T -1(3) . . . . ?
C3T C4T C5T C6T -8(4) . . . . ?
C4T C5T C6T C7T 7(4) . . . . ?
C5T C6T C7T C2T -3(4) . . . . ?
C7T C2T C3T C4T 0(2) . . . . ?
C8T C9T C10T C11T -178.8(16) . . . . ?
C8T C9T C14T C13T -178.2(16) . . . . ?
C9T C10T C11T C12T 0(3) . . . . ?
C10T C9T C14T C13T 1(3) . . . . ?
C10T C11T C12T C13T -6(3) . . . . ?
C11T C12T C13T C14T 9(3) . . . . ?
C12T C13T C14T C9T -6(3) . . . . ?
C14T C9T C10T C11T 2(2) . . . . ?

loop_
_smtbx_masks_void_nr
_smtbx_masks_void_average_x
_smtbx_masks_void_average_y
_smtbx_masks_void_average_z
_smtbx_masks_void_volume
_smtbx_masks_void_count_electrons
_smtbx_masks_void_content
1 -0.350 0.850 -0.201 2617.2 380.0 '8 C7H8'
2 -0.695 -0.195 -0.391 2617.2 380.0 '8 C7H8'
